data_7234574
loop_
_publ_author_name
'Xiaoping Yang'
'Shiqing Wang'
'Lijie Zhang'
'Shaoming Huang'
'Zongping Li'
'Chengri Wang'
'Ting Zhu'
'Le Bo'

_publ_section_title
;
 First NIR luminescent polymeric high-nuclearity Cd-Ln nanoclusters from a
 long-chain Schiff base ligand
;
_journal_name_full 'Journal of Materials Chemistry C'
_journal_page_first 1589
_journal_page_last 1593
_journal_paper_doi 10.1039/C5TC04103A
_journal_volume 4
_journal_year 2016
_chemical_formula_moiety '2(C138 H173 Cd11 Cl7 N10 La3 O49), C4 H10 O'
_chemical_formula_sum 'C280 H356 Cd22 Cl14 La6 N20 O99'
_chemical_formula_weight 9388.41
_space_group_IT_number 13
_space_group_name_Hall '-P 2yac'
_space_group_name_H-M_alt 'P 1 2/n 1'
_symmetry_cell_setting monoclinic
_symmetry_space_group_name_Hall '-P 2yac'
_symmetry_space_group_name_H-M 'P 1 2/n 1'
_atom_sites_solution_hydrogens geom
_atom_sites_solution_primary direct
_atom_sites_solution_secondary difmap
_cell_angle_alpha 90.00
_cell_angle_beta 97.579(16)
_cell_angle_gamma 90.00
_cell_formula_units_Z 2
_cell_length_a 25.333(13)
_cell_length_b 24.730(10)
_cell_length_c 40.341(19)
_cell_measurement_reflns_used 48912
_cell_measurement_temperature 190(1)
_cell_measurement_theta_max 28.1098
_cell_measurement_theta_min 1.3677
_cell_volume 25052(2)
_computing_cell_refinement 'Collect software, Nonius B.V. 1998'
_computing_data_collection 'Collect software, Nonius B.V. 1998'
_computing_data_reduction
;
DENZO and Scalepack (Otwinoski and Minor, 1997)
;
_computing_molecular_graphics 'XP SHELXTL/PC, Siemens Analytical'
_computing_structure_refinement 'XL SHELXTL/PC, Siemens Analytical'
_computing_structure_solution
;

SIR97 - Altomare A., Burla M.C., Camalli M., Cascarano G.L., Giacovazzo C., 
Guagliardi A., Moliterni A.G.G., Polidori G.,Spagna R.
;
_diffrn_ambient_temperature 190(1)
_diffrn_detector_area_resol_mean 13.6612
_diffrn_measured_fraction_theta_full 0.972
_diffrn_measured_fraction_theta_max 0.972
_diffrn_measurement_device_type 'Mercury2 (2x2 bin mode)'
_diffrn_measurement_method dtprofit.ref
_diffrn_radiation_monochromator 'Graphite Monochromator'
_diffrn_radiation_source 'Sealed tube'
_diffrn_radiation_type MoK\a
_diffrn_radiation_wavelength 0.710747
_diffrn_reflns_av_R_equivalents 0.0000
_diffrn_reflns_av_sigmaI/netI 0.1244
_diffrn_reflns_limit_h_max 29
_diffrn_reflns_limit_h_min -30
_diffrn_reflns_limit_k_max 29
_diffrn_reflns_limit_k_min 0
_diffrn_reflns_limit_l_max 47
_diffrn_reflns_limit_l_min 0
_diffrn_reflns_number 42864
_diffrn_reflns_theta_full 25.00
_diffrn_reflns_theta_max 25.00
_diffrn_reflns_theta_min 1.31
_exptl_absorpt_coefficient_mu 1.540
_exptl_absorpt_correction_T_max 1.000000
_exptl_absorpt_correction_T_min 0.568732
_exptl_absorpt_correction_type multi-scan
_exptl_absorpt_process_details 'DENZO and Scalepack (Otwinoski and Minor, 1997)'
_exptl_crystal_colour Yellow
_exptl_crystal_density_diffrn 1.245
_exptl_crystal_density_method 'not measured'
_exptl_crystal_description Block
_exptl_crystal_F_000 9208
_exptl_crystal_recrystallization_method 'Vapour Deposition'
_exptl_crystal_size_max 0.23
_exptl_crystal_size_mid 0.17
_exptl_crystal_size_min 0.12
_refine_diff_density_max 4.275
_refine_diff_density_min -1.987
_refine_diff_density_rms 0.223
_refine_ls_extinction_method none
_refine_ls_goodness_of_fit_ref 1.047
_refine_ls_hydrogen_treatment constr
_refine_ls_matrix_type full
_refine_ls_number_parameters 1990
_refine_ls_number_reflns 42864
_refine_ls_number_restraints 1335
_refine_ls_restrained_S_all 1.043
_refine_ls_R_factor_all 0.1488
_refine_ls_R_factor_gt 0.0932
_refine_ls_shift/su_max 0.002
_refine_ls_shift/su_mean 0.000
_refine_ls_structure_factor_coef Fsqd
_refine_ls_weighting_details 'calc w=1/[\s^2^(Fo^2^)+(0.1558P)^2^+0.0000P] where P=(Fo^2^+2Fc^2^)/3'
_refine_ls_weighting_scheme calc
_refine_ls_wR_factor_gt 0.2440
_refine_ls_wR_factor_ref 0.2715
_reflns_number_gt 23804
_reflns_number_total 42864
_reflns_threshold_expression >2sigma(I)
_cod_data_source_file J-Mater-Chem-C-2016-4-1589.cif
_cod_data_source_block complex-1
_cod_depositor_comments
;
The following automatic conversions were performed:

data item '_exptl_absorpt_correction_type' value 'Multi-scan' was
changed to 'multi-scan' in accordance with the built-in table derived
from the CIF Core dictionary named 'cif_core.dic' version 2.4.5 last
updated on 2014-11-21.

data item '_symmetry_cell_setting' value 'Monoclinic' was changed to
'monoclinic' in accordance with the built-in table derived from the
CIF Core dictionary named 'cif_core.dic' version 2.4.5 last updated
on 2014-11-21.

Automatic conversion script
Id: cif_fix_values 6909 2019-04-08 15:41:33Z antanas 
;
_cod_original_cell_volume 25053(20)
_cod_original_sg_symbol_Hall -P2yac
_cod_original_sg_symbol_H-M P2/n
_cod_database_code 7234574

loop_
_symmetry_equiv_pos_as_xyz
'x, y, z'
'-x+1/2, y, -z+1/2'
'-x, -y, -z'
'x-1/2, -y, z-1/2'

loop_
_atom_site_label
_atom_site_type_symbol
_atom_site_fract_x
_atom_site_fract_y
_atom_site_fract_z
_atom_site_U_iso_or_equiv
_atom_site_adp_type
_atom_site_occupancy
_atom_site_symmetry_multiplicity
_atom_site_calc_flag
_atom_site_refinement_flags
_atom_site_disorder_assembly
_atom_site_disorder_group
La1 La 1.46870(3) 0.41809(3) 0.866959(17) 0.02704(17) Uani 1 1 d U . .
La2 La 1.35126(3) 0.03064(3) 0.874624(19) 0.03308(19) Uani 1 1 d U . .
La3 La 1.02137(3) 0.25881(3) 0.885848(18) 0.03030(18) Uani 1 1 d U . .
Cd1 Cd 1.56648(4) 0.30490(4) 0.88316(3) 0.0400(2) Uani 1 1 d U . .
Cd2 Cd 1.56506(5) 0.22165(4) 0.95846(3) 0.0499(3) Uani 1 1 d U . .
Cd3 Cd 1.45010(4) 0.14966(4) 0.87140(3) 0.0423(3) Uani 1 1 d U . .
Cd4 Cd 1.22319(4) -0.03800(4) 0.88369(3) 0.0452(3) Uani 1 1 d U . .
Cd5 Cd 1.15859(5) -0.01334(4) 0.95789(3) 0.0508(3) Uani 1 1 d U . .
Cd6 Cd 1.10299(4) 0.12211(4) 0.88118(3) 0.0447(3) Uani 1 1 d U . .
Cd7 Cd 0.98865(4) 0.40790(4) 0.88491(3) 0.0398(2) Uani 1 1 d U . .
Cd8 Cd 1.03041(4) 0.49088(4) 0.95841(2) 0.0380(2) Uani 1 1 d U . .
Cd9 Cd 1.17581(4) 0.46930(4) 0.88614(3) 0.0379(2) Uani 1 1 d U . .
Cd10 Cd 1.28894(4) 0.45283(4) 0.95110(3) 0.0406(2) Uani 1 1 d U . .
Cd11 Cd 1.32867(4) 0.47568(4) 0.85421(3) 0.0385(2) Uani 1 1 d U . .
Cl1 Cl 1.35217(17) 0.41727(16) 0.99878(10) 0.0631(11) Uani 1 1 d U . .
Cl2 Cl 1.23074(13) 0.44880(13) 0.83532(9) 0.0449(8) Uani 1 1 d U . .
Cl3 Cl 1.21075(14) 0.39040(13) 0.92744(9) 0.0481(9) Uani 1 1 d U . .
Cl4 Cl 1.12378(14) 0.50392(15) 0.94106(9) 0.0522(9) Uani 1 1 d U . .
Cl5 Cl 1.20277(18) -0.07330(18) 1.00400(11) 0.0682(11) Uani 1 1 d U . .
Cl6 Cl 1.6140(2) 0.25650(19) 1.01174(11) 0.0824(15) Uani 1 1 d U . .
Cl7 Cl 0.93539(13) 0.49132(16) 0.97941(9) 0.0529(9) Uani 1 1 d U . .
N1 N 1.3251(4) 0.5671(4) 0.8548(3) 0.040(3) Uani 1 1 d U . .
N2 N 1.5148(5) 0.4974(4) 0.8388(3) 0.044(3) Uani 1 1 d U . .
N3 N 1.6299(4) 0.2884(4) 0.8491(3) 0.039(3) Uani 1 1 d U . .
N4 N 1.5510(5) 0.4498(5) 0.6639(3) 0.051(3) Uani 1 1 d U . .
N5 N 1.5301(4) 0.1141(4) 0.8601(3) 0.043(3) Uani 1 1 d U . .
N6 N 1.4064(4) -0.0372(4) 0.8422(3) 0.044(3) Uani 1 1 d U . .
N7 N 1.1829(5) -0.0949(4) 0.8421(3) 0.047(3) Uani 1 1 d U . .
N8 N 1.0431(5) 0.0539(4) 0.8662(3) 0.046(3) Uani 1 1 d U . .
N9 N 0.9381(5) 0.2127(5) 0.8502(3) 0.054(3) Uani 1 1 d U . .
N10 N 1.1466(4) 0.5547(4) 0.8689(3) 0.040(3) Uani 1 1 d U . .
O1 O 1.5070(4) 0.4839(4) 0.9173(3) 0.053(3) Uani 1 1 d U . .
O2 O 1.4166(3) 0.4952(3) 0.8762(2) 0.039(2) Uani 1 1 d U . .
O3 O 1.6382(4) 0.3616(3) 0.9179(2) 0.050(2) Uani 1 1 d U . .
O4 O 1.5596(3) 0.3993(3) 0.8737(2) 0.039(2) Uani 1 1 d U . .
O5 O 1.6294(5) 0.1508(4) 0.9543(3) 0.075(3) Uani 1 1 d U . .
O6 O 1.6059(4) 0.2318(3) 0.9112(2) 0.043(2) Uani 1 1 d U . .
O7 O 1.5098(3) 0.4949(3) 0.5968(2) 0.042(2) Uani 1 1 d U . .
O8 O 1.4873(4) 0.5846(3) 0.5600(2) 0.046(2) Uani 1 1 d U . .
O9 O 1.4136(4) -0.0192(4) 0.9235(3) 0.063(3) Uani 1 1 d U . .
O10 O 1.4420(4) 0.0583(3) 0.8868(2) 0.044(2) Uani 1 1 d U . .
O11 O 1.2620(4) -0.1242(4) 0.9122(3) 0.059(3) Uani 1 1 d U . .
O12 O 1.3109(4) -0.0550(3) 0.8760(2) 0.041(2) Uani 1 1 d U . .
O13 O 1.0706(4) -0.0567(4) 0.9460(3) 0.064(3) Uani 1 1 d U . .
O14 O 1.1489(4) -0.0587(4) 0.9081(2) 0.051(2) Uani 1 1 d U . .
O15 O 0.9655(4) 0.2228(4) 0.9316(2) 0.054(3) Uani 1 1 d U . .
O16 O 1.0265(3) 0.1633(3) 0.8962(2) 0.042(2) Uani 1 1 d U . .
O17 O 0.8956(3) 0.4062(4) 0.9001(2) 0.048(2) Uani 1 1 d U . .
O18 O 0.9485(3) 0.3218(3) 0.8791(2) 0.043(2) Uani 1 1 d U . .
O19 O 1.3318(3) 0.5424(3) 0.9551(2) 0.047(2) Uani 1 1 d U . .
O20 O 1.2499(3) 0.5153(3) 0.9119(2) 0.040(2) Uani 1 1 d U . .
O21 O 1.3779(4) 0.3833(3) 0.8702(2) 0.048(2) Uani 1 1 d U . .
O22 O 1.3312(4) 0.4272(3) 0.9044(2) 0.045(2) Uani 1 1 d U . .
O23 O 1.3460(4) 0.4554(4) 0.8020(3) 0.053(3) Uani 1 1 d U . .
O24 O 1.4271(4) 0.4169(4) 0.8109(2) 0.045(2) Uani 1 1 d U . .
O25 O 1.5269(4) 0.2992(4) 0.9315(3) 0.053(3) Uani 1 1 d U . .
O26 O 1.4741(4) 0.3714(4) 0.9220(2) 0.051(2) Uani 1 1 d U . .
O27 O 1.4865(4) 0.2343(3) 0.8582(2) 0.045(2) Uani 1 1 d U . .
O28 O 1.4856(3) 0.3237(3) 0.8517(2) 0.043(2) Uani 1 1 d U . .
O29 O 1.4944(4) 0.1601(4) 0.9302(3) 0.062(3) Uani 1 1 d U . .
O30 O 1.5049(5) 0.1713(5) 0.9848(3) 0.080(4) Uani 1 1 d U . .
O31 O 1.3891(4) 0.2021(4) 0.8934(3) 0.069(3) Uani 1 1 d U . .
O32 O 1.3455(5) 0.1253(4) 0.8831(3) 0.066(3) Uani 1 1 d U . .
O33 O 1.3486(3) 0.0672(3) 0.8196(2) 0.041(2) Uani 1 1 d U . .
O34 O 1.4027(4) 0.1399(4) 0.8165(2) 0.047(2) Uani 1 1 d U . .
O35 O 1.2544(4) 0.0375(4) 0.8581(2) 0.048(2) Uani 1 1 d U . .
O36 O 1.1710(4) 0.0625(3) 0.8660(2) 0.048(2) Uani 1 1 d U . .
O37 O 1.3168(5) 0.0403(4) 0.9293(3) 0.072(3) Uani 1 1 d U . .
O38 O 1.2360(4) 0.0049(4) 0.9353(3) 0.057(3) Uani 1 1 d U . .
O39 O 1.1273(5) 0.0514(5) 0.9917(3) 0.081(4) Uani 1 1 d U . .
O40 O 1.1148(4) 0.0716(4) 0.9369(3) 0.053(3) Uani 1 1 d U . .
O41 O 1.1680(4) 0.1692(4) 0.9128(3) 0.056(3) Uani 1 1 d U . .
O42 O 1.1119(4) 0.2408(3) 0.9024(3) 0.049(2) Uani 1 1 d U . .
O43 O 1.0967(4) 0.1618(4) 0.8282(3) 0.055(3) Uani 1 1 d U . .
O44 O 1.0487(4) 0.2380(3) 0.8328(2) 0.042(2) Uani 1 1 d U . .
O45 O 1.0418(4) 0.3109(3) 0.9382(2) 0.043(2) Uani 1 1 d U . .
O46 O 1.0244(3) 0.4007(3) 0.9413(2) 0.040(2) Uani 1 1 d U . .
O47 O 1.0510(3) 0.3480(3) 0.8682(2) 0.044(2) Uani 1 1 d U . .
O48 O 1.0969(3) 0.4242(3) 0.8665(2) 0.041(2) Uani 1 1 d U . .
O49 O 1.2292(4) 0.4930(4) 0.9881(3) 0.057(3) Uani 1 1 d U . .
H49A H 1.2452 0.5166 0.9996 0.086 Uiso 1 1 calc R . .
C1 C 1.5470(6) 0.4718(6) 0.9461(4) 0.064(4) Uani 1 1 d U . .
H1A H 1.5334 0.4818 0.9663 0.096 Uiso 1 1 calc R . .
H1B H 1.5789 0.4918 0.9442 0.096 Uiso 1 1 calc R . .
H1C H 1.5548 0.4338 0.9465 0.096 Uiso 1 1 calc R . .
C2 C 1.4825(6) 0.5342(5) 0.9169(3) 0.046(3) Uani 1 1 d U . .
C3 C 1.5042(7) 0.5786(6) 0.9363(4) 0.069(5) Uani 1 1 d U . .
H3A H 1.5361 0.5745 0.9504 0.083 Uiso 1 1 calc R . .
C4 C 1.4783(6) 0.6282(6) 0.9345(4) 0.057(4) Uani 1 1 d U . .
H4B H 1.4931 0.6578 0.9466 0.068 Uiso 1 1 calc R . .
C5 C 1.4294(7) 0.6325(6) 0.9142(4) 0.064(4) Uani 1 1 d U . .
H5A H 1.4108 0.6650 0.9140 0.076 Uiso 1 1 calc R . .
C6 C 1.4075(5) 0.5909(5) 0.8944(4) 0.045(3) Uani 1 1 d U . .
C7 C 1.4338(6) 0.5379(5) 0.8944(4) 0.045(3) Uani 1 1 d U . .
C8 C 1.3558(5) 0.6014(6) 0.8733(4) 0.048(4) Uani 1 1 d U . .
H8A H 1.3436 0.6369 0.8732 0.057 Uiso 1 1 calc R . .
C9 C 1.2793(5) 0.5896(5) 0.8318(3) 0.042(3) Uani 1 1 d U . .
H9A H 1.2721 0.6262 0.8385 0.050 Uiso 1 1 calc R . .
H9B H 1.2478 0.5680 0.8332 0.050 Uiso 1 1 calc R . .
C10 C 1.2917(5) 0.5900(6) 0.7950(4) 0.047(4) Uani 1 1 d U . .
H10A H 1.3165 0.6192 0.7926 0.057 Uiso 1 1 calc R . .
H10B H 1.3096 0.5564 0.7909 0.057 Uiso 1 1 calc R . .
C11 C 1.2434(6) 0.5965(5) 0.7676(4) 0.051(4) Uani 1 1 d U . .
H11B H 1.2186 0.5673 0.7698 0.076 Uiso 1 1 calc R . .
H11C H 1.2255 0.6302 0.7714 0.076 Uiso 1 1 calc R . .
C12 C 1.6776(6) 0.3416(6) 0.9451(4) 0.052(4) Uani 1 1 d U . .
H12A H 1.6948 0.3716 0.9572 0.079 Uiso 1 1 calc R . .
H12B H 1.7037 0.3201 0.9360 0.079 Uiso 1 1 calc R . .
H12C H 1.6600 0.3199 0.9601 0.079 Uiso 1 1 calc R . .
C13 C 1.6467(5) 0.4112(5) 0.9043(3) 0.037(3) Uani 1 1 d U . .
C14 C 1.6923(5) 0.4414(5) 0.9139(4) 0.045(3) Uani 1 1 d U . .
H14A H 1.7186 0.4282 0.9302 0.055 Uiso 1 1 calc R . .
C15 C 1.6992(6) 0.4946(5) 0.8983(4) 0.052(4) Uani 1 1 d U . .
H15A H 1.7303 0.5146 0.9034 0.063 Uiso 1 1 calc R . .
C16 C 1.6553(6) 0.5141(6) 0.8747(4) 0.056(4) Uani 1 1 d U . .
H16A H 1.6581 0.5479 0.8650 0.068 Uiso 1 1 calc R . .
C17 C 1.6073(5) 0.4831(5) 0.8658(3) 0.038(3) Uani 1 1 d U . .
C18 C 1.6038(5) 0.4298(5) 0.8805(3) 0.041(3) Uani 1 1 d U . .
C19 C 1.5633(5) 0.5115(5) 0.8445(3) 0.043(3) Uani 1 1 d U . .
H19A H 1.5724 0.5431 0.8342 0.052 Uiso 1 1 calc R . .
C20 C 1.4786(6) 0.5345(5) 0.8155(4) 0.047(3) Uani 1 1 d U . .
H20B H 1.4882 0.5719 0.8204 0.070 Uiso 1 1 calc R . .
H20C H 1.4420 0.5294 0.8194 0.070 Uiso 1 1 calc R . .
C21 C 1.6495(7) 0.1125(6) 0.9804(5) 0.079(5) Uani 1 1 d U . .
H21A H 1.6875 0.1161 0.9853 0.119 Uiso 1 1 calc R . .
H21B H 1.6408 0.0764 0.9729 0.119 Uiso 1 1 calc R . .
H21C H 1.6335 0.1198 1.0002 0.119 Uiso 1 1 calc R . .
C22 C 1.6559(6) 0.1519(6) 0.9264(4) 0.049(4) Uani 1 1 d U . .
C23 C 1.6957(7) 0.1139(6) 0.9185(5) 0.065(4) Uani 1 1 d U . .
H23A H 1.7045 0.0851 0.9330 0.078 Uiso 1 1 calc R . .
C24 C 1.7218(7) 0.1183(6) 0.8901(5) 0.067(5) Uani 1 1 d U . .
H24A H 1.7461 0.0922 0.8854 0.080 Uiso 1 1 calc R . .
C25 C 1.7106(6) 0.1625(6) 0.8689(4) 0.060(4) Uani 1 1 d U . .
H25A H 1.7291 0.1669 0.8507 0.072 Uiso 1 1 calc R . .
C26 C 1.6711(5) 0.2011(5) 0.8750(3) 0.037(3) Uani 1 1 d U . .
C27 C 1.6418(5) 0.1988(5) 0.9041(3) 0.041(3) Uani 1 1 d U . .
C28 C 1.6623(5) 0.2474(5) 0.8515(4) 0.042(3) Uani 1 1 d U . .
H28A H 1.6848 0.2471 0.8351 0.050 Uiso 1 1 calc R . .
C29 C 1.6320(5) 0.3274(5) 0.8207(3) 0.038(3) Uani 1 1 d U . .
H29A H 1.6650 0.3222 0.8115 0.045 Uiso 1 1 calc R . .
H29B H 1.6318 0.3641 0.8293 0.045 Uiso 1 1 calc R . .
C30 C 1.5857(6) 0.3204(5) 0.7932(4) 0.049(4) Uani 1 1 d U . .
H30A H 1.5533 0.3181 0.8035 0.059 Uiso 1 1 calc R . .
H30B H 1.5901 0.2861 0.7822 0.059 Uiso 1 1 calc R . .
C31 C 1.5777(6) 0.3645(5) 0.7661(4) 0.049(4) Uani 1 1 d U . .
H31A H 1.5712 0.3987 0.7766 0.059 Uiso 1 1 calc R . .
H31B H 1.6104 0.3682 0.7561 0.059 Uiso 1 1 calc R . .
C32 C 1.5326(6) 0.3531(6) 0.7389(4) 0.058(4) Uani 1 1 d U . .
H32A H 1.5006 0.3473 0.7493 0.069 Uiso 1 1 calc R . .
H32B H 1.5402 0.3195 0.7281 0.069 Uiso 1 1 calc R . .
C33 C 1.5202(6) 0.3971(6) 0.7114(4) 0.059(4) Uani 1 1 d U . .
H33A H 1.4904 0.3848 0.6956 0.070 Uiso 1 1 calc R . .
H33B H 1.5090 0.4297 0.7219 0.070 Uiso 1 1 calc R . .
C34 C 1.5659(7) 0.4116(6) 0.6920(4) 0.066(5) Uani 1 1 d U . .
H34A H 1.5945 0.4274 0.7073 0.079 Uiso 1 1 calc R . .
H34B H 1.5794 0.3786 0.6831 0.079 Uiso 1 1 calc R . .
C35 C 1.5587(6) 0.4988(6) 0.6692(4) 0.055(4) Uani 1 1 d U . .
H35A H 1.5754 0.5072 0.6905 0.066 Uiso 1 1 calc R . .
C36 C 1.5458(5) 0.5452(5) 0.6475(3) 0.042(3) Uani 1 1 d U . .
C37 C 1.5537(7) 0.5985(6) 0.6636(5) 0.070(5) Uani 1 1 d U . .
H37A H 1.5680 0.6005 0.6860 0.084 Uiso 1 1 calc R . .
C38 C 1.5401(7) 0.6466(7) 0.6457(5) 0.077(5) Uani 1 1 d U . .
H38A H 1.5459 0.6801 0.6560 0.092 Uiso 1 1 calc R . .
C39 C 1.5165(7) 0.6424(6) 0.6104(4) 0.065(4) Uani 1 1 d U . .
H39A H 1.5068 0.6741 0.5988 0.078 Uiso 1 1 calc R . .
C40 C 1.5079(6) 0.5919(6) 0.5932(4) 0.051(4) Uani 1 1 d U . .
C41 C 1.5218(5) 0.5408(5) 0.6130(4) 0.043(3) Uani 1 1 d U . .
C42 C 1.4708(8) 0.6324(7) 0.5391(5) 0.083(6) Uani 1 1 d U . .
H42A H 1.4579 0.6209 0.5167 0.125 Uiso 1 1 calc R . .
H42B H 1.5007 0.6560 0.5386 0.125 Uiso 1 1 calc R . .
H42C H 1.4430 0.6513 0.5483 0.125 Uiso 1 1 calc R . .
C43 C 1.3932(7) -0.0531(7) 0.9502(4) 0.074(5) Uani 1 1 d U . .
H43A H 1.4228 -0.0670 0.9651 0.111 Uiso 1 1 calc R . .
H43B H 1.3726 -0.0826 0.9399 0.111 Uiso 1 1 calc R . .
H43C H 1.3714 -0.0313 0.9626 0.111 Uiso 1 1 calc R . .
C44 C 1.4678(6) -0.0130(6) 0.9240(4) 0.049(4) Uani 1 1 d U . .
C45 C 1.5081(7) -0.0465(7) 0.9430(5) 0.076(5) Uani 1 1 d U . .
H45A H 1.4980 -0.0742 0.9564 0.091 Uiso 1 1 calc R . .
C46 C 1.5604(8) -0.0373(7) 0.9411(5) 0.081(5) Uani 1 1 d U . .
H46A H 1.5862 -0.0572 0.9544 0.098 Uiso 1 1 calc R . .
C47 C 1.5758(6) 0.0023(6) 0.9191(4) 0.070(5) Uani 1 1 d DU . .
H47A H 1.6116 0.0065 0.9168 0.085 Uiso 1 1 calc R . .
C48 C 1.5364(5) 0.0367(5) 0.8999(4) 0.052(4) Uani 1 1 d DU . .
C49 C 1.4818(6) 0.0282(5) 0.9019(4) 0.048(4) Uani 1 1 d U . .
C50 C 1.5559(6) 0.0742(5) 0.8760(4) 0.048(4) Uani 1 1 d U . .
H50A H 1.5907 0.0688 0.8717 0.057 Uiso 1 1 calc R . .
C51 C 1.5576(5) 0.1436(5) 0.8344(3) 0.044(3) Uani 1 1 d U . .
H51A H 1.5953 0.1354 0.8382 0.053 Uiso 1 1 calc R . .
H51B H 1.5534 0.1822 0.8372 0.053 Uiso 1 1 calc R . .
C52 C 1.5352(6) 0.1278(5) 0.7981(3) 0.044(3) Uani 1 1 d U . .
H52A H 1.4968 0.1320 0.7950 0.053 Uiso 1 1 calc R . .
H52B H 1.5431 0.0901 0.7943 0.053 Uiso 1 1 calc R . .
C53 C 1.5596(6) 0.1637(6) 0.7717(4) 0.057(4) Uani 1 1 d U . .
H53B H 1.5466 0.2004 0.7731 0.086 Uiso 1 1 calc R . .
H53C H 1.5980 0.1646 0.7775 0.086 Uiso 1 1 calc R . .
C54 C 1.2356(7) -0.1638(7) 0.9336(5) 0.080(5) Uani 1 1 d U . .
H54A H 1.2613 -0.1898 0.9431 0.120 Uiso 1 1 calc R . .
H54B H 1.2072 -0.1821 0.9199 0.120 Uiso 1 1 calc R . .
H54C H 1.2215 -0.1446 0.9511 0.120 Uiso 1 1 calc R . .
C55 C 1.3070(6) -0.1453(6) 0.8996(4) 0.055(4) Uani 1 1 d U . .
C56 C 1.3261(9) -0.1975(7) 0.9024(6) 0.089(6) Uani 1 1 d U . .
H56A H 1.3093 -0.2220 0.9151 0.107 Uiso 1 1 calc R . .
C57 C 1.3693(11) -0.2153(11) 0.8873(7) 0.126(9) Uani 1 1 d U . .
H57A H 1.3815 -0.2507 0.8900 0.151 Uiso 1 1 calc R . .
C58 C 1.3943(8) -0.1779(8) 0.8676(6) 0.091(6) Uani 1 1 d U . .
H58A H 1.4217 -0.1896 0.8561 0.110 Uiso 1 1 calc R . .
C59 C 1.3781(6) -0.1235(6) 0.8652(4) 0.054(4) Uani 1 1 d U . .
C60 C 1.3311(5) -0.1052(5) 0.8784(4) 0.044(3) Uani 1 1 d U . .
C61 C 1.4100(6) -0.0895(6) 0.8444(4) 0.052(4) Uani 1 1 d U . .
H61A H 1.4339 -0.1069 0.8324 0.063 Uiso 1 1 calc R . .
C62 C 1.4427(6) -0.0125(6) 0.8192(4) 0.052(4) Uani 1 1 d U . .
H62A H 1.4778 -0.0287 0.8237 0.063 Uiso 1 1 calc R . .
H62B H 1.4463 0.0260 0.8235 0.063 Uiso 1 1 calc R . .
C63 C 1.4195(6) -0.0221(6) 0.7816(4) 0.057(4) Uani 1 1 d U . .
H63A H 1.3829 -0.0095 0.7778 0.069 Uiso 1 1 calc R . .
H63B H 1.4195 -0.0605 0.7768 0.069 Uiso 1 1 calc R . .
C64 C 1.4536(6) 0.0089(6) 0.7575(4) 0.052(4) Uani 1 1 d U . .
H64B H 1.4509 0.0475 0.7611 0.078 Uiso 1 1 calc R . .
H64C H 1.4907 -0.0013 0.7628 0.078 Uiso 1 1 calc R . .
C65 C 1.0314(8) -0.0571(8) 0.9699(5) 0.093(6) Uani 1 1 d U . .
H65A H 1.0024 -0.0806 0.9618 0.139 Uiso 1 1 calc R . .
H65B H 1.0181 -0.0211 0.9722 0.139 Uiso 1 1 calc R . .
H65C H 1.0480 -0.0697 0.9912 0.139 Uiso 1 1 calc R . .
C66 C 1.0619(7) -0.0851(6) 0.9156(5) 0.066(5) Uani 1 1 d U . .
C67 C 1.0125(8) -0.1093(7) 0.9042(5) 0.084(6) Uani 1 1 d U . .
H67A H 0.9838 -0.1055 0.9162 0.101 Uiso 1 1 calc R . .
C68 C 1.0072(7) -0.1395(7) 0.8742(5) 0.072(5) Uani 1 1 d U . .
H68A H 0.9754 -0.1576 0.8674 0.086 Uiso 1 1 calc R . .
C69 C 1.0496(7) -0.1429(7) 0.8544(5) 0.078(5) Uani 1 1 d U . .
H69A H 1.0456 -0.1630 0.8348 0.093 Uiso 1 1 calc R . .
C70 C 1.0988(6) -0.1147(5) 0.8650(4) 0.051(4) Uani 1 1 d U . .
C71 C 1.1054(6) -0.0859(5) 0.8962(3) 0.042(3) Uani 1 1 d U . .
C72 C 1.1387(7) -0.1179(6) 0.8416(4) 0.062(4) Uani 1 1 d U . .
H72A H 1.1296 -0.1408 0.8235 0.074 Uiso 1 1 calc R . .
C73 C 1.2142(7) -0.1046(6) 0.8139(4) 0.071(5) Uani 1 1 d DU . .
H73A H 1.2509 -0.1118 0.8230 0.086 Uiso 1 1 calc R . .
H73B H 1.2004 -0.1366 0.8018 0.086 Uiso 1 1 calc R . .
C74 C 1.2131(8) -0.0597(8) 0.7905(5) 0.094(6) Uani 1 1 d DU . .
H74A H 1.2277 -0.0272 0.8016 0.113 Uiso 1 1 calc R A 1
H74B H 1.1771 -0.0524 0.7801 0.113 Uiso 1 1 calc R A 1
C75 C 1.2502(12) -0.0806(10) 0.7631(6) 0.048(5) Uani 0.524(19) 1 d PU . 1
H75B H 1.2843 -0.0642 0.7710 0.072 Uiso 0.524(19) 1 calc PR . 1
H75C H 1.2548 -0.1187 0.7687 0.072 Uiso 0.524(19) 1 calc PR . 1
C76 C 1.2549(12) -0.0379(12) 0.7647(7) 0.048(5) Uani 0.476(19) 1 d PU . 2
H76A H 1.2637 -0.0009 0.7711 0.072 Uiso 0.476(19) 1 calc PR . 2
H76B H 1.2873 -0.0588 0.7699 0.072 Uiso 0.476(19) 1 calc PR . 2
C77 C 0.9395(7) 0.2558(7) 0.9544(5) 0.075(5) Uani 1 1 d U . .
H77A H 0.9439 0.2393 0.9761 0.112 Uiso 1 1 calc R . .
H77B H 0.9022 0.2586 0.9463 0.112 Uiso 1 1 calc R . .
H77C H 0.9552 0.2912 0.9559 0.112 Uiso 1 1 calc R . .
C78 C 0.9525(6) 0.1661(6) 0.9299(4) 0.057(4) Uani 1 1 d U . .
C79 C 0.9127(7) 0.1430(6) 0.9448(5) 0.069(5) Uani 1 1 d U . .
H79A H 0.8932 0.1635 0.9581 0.083 Uiso 1 1 calc R . .
C80 C 0.9016(8) 0.0879(7) 0.9396(5) 0.079(5) Uani 1 1 d U . .
H80A H 0.8735 0.0720 0.9487 0.095 Uiso 1 1 calc R . .
C81 C 0.9328(7) 0.0569(7) 0.9207(5) 0.076(5) Uani 1 1 d U . .
H81A H 0.9264 0.0200 0.9188 0.091 Uiso 1 1 calc R . .
C82 C 0.9754(6) 0.0800(6) 0.9036(4) 0.059(4) Uani 1 1 d DU . .
C83 C 0.9842(6) 0.1378(6) 0.9094(4) 0.051(4) Uani 1 1 d U . .
C84 C 1.0022(6) 0.0455(5) 0.8819(4) 0.056(4) Uani 1 1 d DU . .
H84A H 0.9873 0.0112 0.8785 0.067 Uiso 1 1 calc R . .
C85 C 1.0578(6) 0.0115(5) 0.8417(3) 0.041(3) Uani 1 1 d U . .
H85A H 1.0956 0.0035 0.8462 0.049 Uiso 1 1 calc R . .
H85B H 1.0382 -0.0216 0.8443 0.049 Uiso 1 1 calc R . .
C86 C 1.0442(6) 0.0332(5) 0.8066(4) 0.049(4) Uani 1 1 d U . .
H86A H 1.0594 0.0690 0.8053 0.059 Uiso 1 1 calc R . .
H86B H 1.0059 0.0363 0.8013 0.059 Uiso 1 1 calc R . .
C87 C 1.0657(6) -0.0042(6) 0.7804(4) 0.054(4) Uani 1 1 d U . .
H87B H 1.0555 -0.0411 0.7848 0.081 Uiso 1 1 calc R . .
H87C H 1.1043 -0.0026 0.7840 0.081 Uiso 1 1 calc R . .
C88 C 0.8659(6) 0.4559(6) 0.9037(4) 0.067(5) Uani 1 1 d U . .
H88A H 0.8425 0.4507 0.9203 0.101 Uiso 1 1 calc R . .
H88B H 0.8454 0.4649 0.8827 0.101 Uiso 1 1 calc R . .
H88C H 0.8903 0.4847 0.9105 0.101 Uiso 1 1 calc R . .
C89 C 0.8684(5) 0.3593(6) 0.8939(4) 0.047(4) Uani 1 1 d U . .
C92 C 0.8137(6) 0.3534(7) 0.8974(5) 0.071(5) Uani 1 1 d U . .
H92B H 0.7945 0.3833 0.9030 0.086 Uiso 1 1 calc R . .
C93 C 0.7867(9) 0.3011(9) 0.8923(6) 0.103(7) Uani 1 1 d U . .
H93A H 0.7527 0.2959 0.8979 0.123 Uiso 1 1 calc R . .
C94 C 0.8160(8) 0.2563(8) 0.8776(5) 0.085(6) Uani 1 1 d U . .
H94A H 0.7996 0.2234 0.8718 0.102 Uiso 1 1 calc R . .
C95 C 0.8685(6) 0.2656(6) 0.8729(4) 0.062(4) Uani 1 1 d U . .
C96 C 0.8977(5) 0.3150(6) 0.8815(4) 0.049(4) Uani 1 1 d U . .
C97 C 0.8893(6) 0.2180(6) 0.8559(4) 0.059(4) Uani 1 1 d U . .
H97A H 0.8656 0.1903 0.8488 0.070 Uiso 1 1 calc R . .
C98 C 0.9471(6) 0.1677(5) 0.8285(4) 0.045(3) Uani 1 1 d U . .
H98A H 0.9235 0.1380 0.8322 0.054 Uiso 1 1 calc R . .
H98B H 0.9835 0.1551 0.8335 0.054 Uiso 1 1 calc R . .
C99 C 0.9362(6) 0.1867(6) 0.7913(4) 0.061(4) Uani 1 1 d U . .
H99A H 0.9550 0.2203 0.7891 0.074 Uiso 1 1 calc R . .
H99B H 0.8984 0.1939 0.7858 0.074 Uiso 1 1 calc R . .
C100 C 0.9539(6) 0.1435(5) 0.7647(4) 0.047(4) Uani 1 1 d U . .
H10D H 0.9920 0.1372 0.7695 0.070 Uiso 1 1 calc R . .
H10E H 0.9359 0.1094 0.7671 0.070 Uiso 1 1 calc R . .
C101 C 1.3754(6) 0.5549(6) 0.9813(4) 0.068(5) Uani 1 1 d U . .
H10F H 1.3867 0.5915 0.9789 0.103 Uiso 1 1 calc R . .
H10G H 1.4046 0.5308 0.9797 0.103 Uiso 1 1 calc R . .
H10H H 1.3634 0.5505 1.0028 0.103 Uiso 1 1 calc R . .
C102 C 1.2965(6) 0.5848(5) 0.9450(4) 0.051(4) Uani 1 1 d U . .
C103 C 1.3034(6) 0.6381(5) 0.9551(4) 0.051(4) Uani 1 1 d U . .
H10I H 1.3330 0.6485 0.9698 0.061 Uiso 1 1 calc R . .
C104 C 1.2653(6) 0.6756(6) 0.9428(4) 0.055(4) Uani 1 1 d U . .
H10J H 1.2692 0.7115 0.9495 0.066 Uiso 1 1 calc R . .
C105 C 1.2216(6) 0.6608(5) 0.9207(4) 0.052(4) Uani 1 1 d U . .
H10K H 1.1966 0.6872 0.9133 0.062 Uiso 1 1 calc R . .
C106 C 1.2132(5) 0.6095(5) 0.9092(3) 0.042(3) Uani 1 1 d U . .
C107 C 1.2506(5) 0.5676(5) 0.9209(3) 0.034(3) Uani 1 1 d U . .
C108 C 1.1637(6) 0.5996(5) 0.8841(4) 0.047(4) Uani 1 1 d U . .
H10L H 1.1424 0.6298 0.8788 0.056 Uiso 1 1 calc R . .
C109 C 1.0968(5) 0.5586(6) 0.8448(3) 0.044(3) Uani 1 1 d U . .
H10M H 1.0788 0.5922 0.8486 0.052 Uiso 1 1 calc R . .
H10N H 1.0733 0.5290 0.8489 0.052 Uiso 1 1 calc R . .
C110 C 1.1076(5) 0.5565(5) 0.8083(3) 0.037(3) Uani 1 1 d U . .
H11D H 1.1339 0.5287 0.8060 0.045 Uiso 1 1 calc R . .
H11E H 1.1223 0.5909 0.8024 0.045 Uiso 1 1 calc R . .
C111 C 1.0557(6) 0.5441(6) 0.7834(4) 0.052(4) Uani 1 1 d U . .
H11F H 1.0441 0.5077 0.7876 0.063 Uiso 1 1 calc R . .
H11G H 1.0279 0.5687 0.7883 0.063 Uiso 1 1 calc R . .
C112 C 1.0620(6) 0.5493(6) 0.7454(4) 0.055(4) Uani 1 1 d U . .
H11H H 1.0634 0.5873 0.7396 0.066 Uiso 1 1 calc R . .
H11I H 1.0955 0.5330 0.7415 0.066 Uiso 1 1 calc R . .
C113 C 1.0165(6) 0.5223(6) 0.7226(4) 0.049(4) Uani 1 1 d U . .
H11K H 0.9826 0.5357 0.7279 0.074 Uiso 1 1 calc R . .
H11L H 1.0175 0.4835 0.7263 0.074 Uiso 1 1 calc R . .
C114 C 1.3505(6) 0.3353(5) 0.9176(4) 0.056(4) Uani 1 1 d U . .
H11M H 1.3315 0.3434 0.9360 0.084 Uiso 1 1 calc R . .
H11N H 1.3857 0.3228 0.9259 0.084 Uiso 1 1 calc R . .
H11O H 1.3320 0.3078 0.9039 0.084 Uiso 1 1 calc R . .
C115 C 1.3543(5) 0.3842(5) 0.8975(3) 0.040(3) Uani 1 1 d U . .
C116 C 1.3794(6) 0.4114(6) 0.7561(4) 0.062(4) Uani 1 1 d U . .
H11P H 1.3453 0.4220 0.7446 0.094 Uiso 1 1 calc R . .
H11Q H 1.3830 0.3729 0.7551 0.094 Uiso 1 1 calc R . .
H11R H 1.4071 0.4283 0.7457 0.094 Uiso 1 1 calc R . .
C117 C 1.3837(6) 0.4289(6) 0.7918(4) 0.049(4) Uani 1 1 d U . .
C118 C 1.4086(6) 0.2741(5) 0.8246(4) 0.054(4) Uani 1 1 d U . .
H11S H 1.3974 0.2370 0.8218 0.081 Uiso 1 1 calc R . .
H11T H 1.4099 0.2902 0.8031 0.081 Uiso 1 1 calc R . .
H11U H 1.3837 0.2935 0.8361 0.081 Uiso 1 1 calc R . .
C119 C 1.4633(5) 0.2763(5) 0.8449(3) 0.038(3) Uani 1 1 d U . .
C120 C 1.4791(9) 0.3286(9) 0.9751(5) 0.104(7) Uani 1 1 d U . .
H12D H 1.4541 0.3567 0.9783 0.156 Uiso 1 1 calc R . .
H12E H 1.5102 0.3325 0.9914 0.156 Uiso 1 1 calc R . .
H12F H 1.4631 0.2940 0.9778 0.156 Uiso 1 1 calc R . .
C121 C 1.4954(7) 0.3328(7) 0.9393(4) 0.067(5) Uani 1 1 d U . .
C122 C 1.4320(7) 0.1156(7) 0.9627(5) 0.079(5) Uani 1 1 d U . .
H12G H 1.4158 0.1026 0.9413 0.119 Uiso 1 1 calc R . .
H12H H 1.4066 0.1366 0.9728 0.119 Uiso 1 1 calc R . .
H12I H 1.4435 0.0855 0.9768 0.119 Uiso 1 1 calc R . .
C123 C 1.4795(6) 0.1506(6) 0.9580(4) 0.055(4) Uani 1 1 d U . .
C124 C 1.3017(8) 0.1942(8) 0.9092(6) 0.095(6) Uani 1 1 d U . .
H12J H 1.3086 0.2306 0.9167 0.143 Uiso 1 1 calc R . .
H12K H 1.2949 0.1719 0.9276 0.143 Uiso 1 1 calc R . .
H12L H 1.2712 0.1937 0.8923 0.143 Uiso 1 1 calc R . .
C125 C 1.3494(7) 0.1726(6) 0.8947(4) 0.059(4) Uani 1 1 d U . .
C126 C 1.3361(6) 0.1235(6) 0.7701(4) 0.062(4) Uani 1 1 d U . .
H12M H 1.3527 0.1547 0.7618 0.093 Uiso 1 1 calc R . .
H12N H 1.2995 0.1314 0.7718 0.093 Uiso 1 1 calc R . .
H12O H 1.3382 0.0937 0.7551 0.093 Uiso 1 1 calc R . .
C127 C 1.3651(6) 0.1088(5) 0.8049(4) 0.045(3) Uani 1 1 d U . .
C128 C 1.2758(10) 0.0757(10) 0.9749(7) 0.128(9) Uani 1 1 d U . .
H12P H 1.3080 0.0967 0.9783 0.192 Uiso 1 1 calc R . .
H12Q H 1.2728 0.0547 0.9946 0.192 Uiso 1 1 calc R . .
H12R H 1.2458 0.0995 0.9706 0.192 Uiso 1 1 calc R . .
C129 C 1.2773(7) 0.0382(7) 0.9453(4) 0.063(4) Uani 1 1 d U . .
C130 C 1.2215(7) 0.1249(6) 0.8350(5) 0.067(5) Uani 1 1 d U . .
H13A H 1.1898 0.1464 0.8343 0.101 Uiso 1 1 calc R . .
H13B H 1.2278 0.1167 0.8126 0.101 Uiso 1 1 calc R . .
H13C H 1.2512 0.1446 0.8462 0.101 Uiso 1 1 calc R . .
C131 C 1.2143(6) 0.0721(5) 0.8539(4) 0.045(3) Uani 1 1 d U . .
C132 C 1.0876(8) 0.1383(7) 0.9761(5) 0.084(6) Uani 1 1 d U . .
H13D H 1.0709 0.1551 0.9559 0.126 Uiso 1 1 calc R . .
H13E H 1.1155 0.1612 0.9865 0.126 Uiso 1 1 calc R . .
H13F H 1.0616 0.1329 0.9911 0.126 Uiso 1 1 calc R . .
C133 C 1.1108(7) 0.0840(7) 0.9677(5) 0.068(5) Uani 1 1 d U . .
C134 C 1.1851(6) 0.2506(6) 0.9462(4) 0.063(4) Uani 1 1 d U . .
H13G H 1.2147 0.2294 0.9563 0.094 Uiso 1 1 calc R . .
H13H H 1.1628 0.2599 0.9629 0.094 Uiso 1 1 calc R . .
H13I H 1.1980 0.2831 0.9370 0.094 Uiso 1 1 calc R . .
C135 C 1.1533(6) 0.2185(5) 0.9189(4) 0.050(4) Uani 1 1 d U . .
C136 C 1.0920(6) 0.3594(6) 0.9843(4) 0.061(4) Uani 1 1 d U . .
H13J H 1.1079 0.3245 0.9890 0.091 Uiso 1 1 calc R . .
H13K H 1.0741 0.3705 1.0026 0.091 Uiso 1 1 calc R . .
H13L H 1.1193 0.3852 0.9811 0.091 Uiso 1 1 calc R . .
C137 C 1.0510(5) 0.3562(6) 0.9517(4) 0.045(3) Uani 1 1 d U . .
C138 C 1.0881(6) 0.2256(5) 0.7820(4) 0.051(4) Uani 1 1 d U . .
H13M H 1.1103 0.1994 0.7730 0.076 Uiso 1 1 calc R . .
H13N H 1.1056 0.2600 0.7836 0.076 Uiso 1 1 calc R . .
H13O H 1.0548 0.2286 0.7676 0.076 Uiso 1 1 calc R . .
C139 C 1.0774(5) 0.2073(5) 0.8171(3) 0.041(3) Uani 1 1 d U . .
C140 C 1.1382(6) 0.3411(6) 0.8487(4) 0.058(4) Uani 1 1 d U . .
H14B H 1.1276 0.3039 0.8464 0.086 Uiso 1 1 calc R . .
H14C H 1.1699 0.3440 0.8645 0.086 Uiso 1 1 calc R . .
H14D H 1.1450 0.3549 0.8274 0.086 Uiso 1 1 calc R . .
C141 C 1.0923(5) 0.3750(5) 0.8615(3) 0.039(3) Uani 1 1 d U . .
O50 O 1.2500 0.2807(11) 0.7500 0.146(9) Uani 1 2 d SU . .
C142 C 1.2590(14) 0.2715(13) 0.8101(9) 0.189(14) Uani 1 1 d U . .
H14E H 1.2626 0.2881 0.8318 0.284 Uiso 1 1 calc R . .
H14F H 1.2888 0.2481 0.8086 0.284 Uiso 1 1 calc R . .
H14G H 1.2267 0.2508 0.8067 0.284 Uiso 1 1 calc R . .
C143 C 1.2573(14) 0.3148(12) 0.7835(8) 0.169(13) Uani 1 1 d U . .
H14H H 1.2901 0.3355 0.7858 0.203 Uiso 1 1 calc R . .
H14I H 1.2276 0.3392 0.7845 0.203 Uiso 1 1 calc R . .

loop_
_atom_site_aniso_label
_atom_site_aniso_U_11
_atom_site_aniso_U_22
_atom_site_aniso_U_33
_atom_site_aniso_U_23
_atom_site_aniso_U_13
_atom_site_aniso_U_12
La1 0.0283(4) 0.0301(4) 0.0222(4) 0.0013(3) 0.0018(3) -0.0005(3)
La2 0.0429(4) 0.0295(4) 0.0293(4) 0.0025(3) 0.0139(3) -0.0132(3)
La3 0.0324(4) 0.0297(4) 0.0317(4) -0.0138(3) 0.0151(3) -0.0082(3)
Cd1 0.0440(6) 0.0391(5) 0.0366(6) 0.0077(4) 0.0039(4) -0.0043(4)
Cd2 0.0644(7) 0.0490(6) 0.0353(6) 0.0074(5) 0.0023(5) -0.0189(5)
Cd3 0.0475(6) 0.0413(5) 0.0395(6) 0.0018(4) 0.0103(5) -0.0123(5)
Cd4 0.0587(7) 0.0427(5) 0.0382(6) -0.0032(4) 0.0218(5) -0.0140(5)
Cd5 0.0659(7) 0.0509(6) 0.0398(7) 0.0014(5) 0.0227(5) -0.0077(5)
Cd6 0.0560(7) 0.0372(5) 0.0452(7) -0.0078(4) 0.0223(5) -0.0087(5)
Cd7 0.0382(5) 0.0462(5) 0.0357(6) -0.0158(4) 0.0074(4) -0.0023(4)
Cd8 0.0411(6) 0.0429(5) 0.0316(6) -0.0126(4) 0.0110(4) -0.0028(4)
Cd9 0.0366(5) 0.0387(5) 0.0387(6) -0.0086(4) 0.0061(4) -0.0066(4)
Cd10 0.0462(6) 0.0429(5) 0.0328(6) -0.0014(4) 0.0062(4) -0.0005(4)
Cd11 0.0384(5) 0.0376(5) 0.0387(6) 0.0022(4) 0.0018(4) -0.0025(4)
Cl1 0.070(3) 0.073(2) 0.044(2) 0.0032(19) -0.0021(19) 0.013(2)
Cl2 0.0421(19) 0.0537(19) 0.040(2) -0.0129(15) 0.0094(15) -0.0116(15)
Cl3 0.054(2) 0.0425(17) 0.050(2) 0.0011(16) 0.0136(17) -0.0103(16)
Cl4 0.0407(19) 0.073(2) 0.045(2) -0.0137(18) 0.0126(16) -0.0074(17)
Cl5 0.071(3) 0.086(3) 0.050(3) 0.019(2) 0.018(2) 0.012(2)
Cl6 0.106(4) 0.087(3) 0.049(3) 0.001(2) -0.009(2) -0.048(3)
Cl7 0.0366(19) 0.084(2) 0.040(2) -0.0209(18) 0.0106(15) -0.0060(17)
N1 0.049(6) 0.026(5) 0.045(6) -0.002(4) 0.011(5) 0.007(4)
N2 0.058(6) 0.041(5) 0.033(6) 0.010(5) 0.009(5) -0.001(5)
N3 0.037(5) 0.040(5) 0.038(6) 0.007(4) 0.002(5) -0.003(4)
N4 0.056(6) 0.057(6) 0.044(6) 0.015(5) 0.018(5) 0.008(5)
N5 0.043(6) 0.047(5) 0.040(6) 0.001(5) 0.014(5) -0.011(5)
N6 0.052(6) 0.053(6) 0.029(6) 0.007(5) 0.012(5) -0.007(5)
N7 0.052(6) 0.046(6) 0.045(6) -0.003(5) 0.012(5) -0.006(5)
N8 0.056(6) 0.047(5) 0.034(6) -0.018(5) 0.008(5) -0.005(5)
N9 0.059(7) 0.049(6) 0.059(7) -0.015(5) 0.027(6) -0.008(5)
N10 0.046(6) 0.046(5) 0.029(5) -0.006(4) 0.005(5) -0.002(5)
O1 0.052(5) 0.054(5) 0.050(6) -0.010(4) -0.004(4) 0.003(4)
O2 0.037(4) 0.042(4) 0.038(5) -0.004(4) 0.006(4) 0.001(4)
O3 0.054(5) 0.046(5) 0.045(5) 0.009(4) -0.008(4) -0.003(4)
O4 0.039(5) 0.039(4) 0.038(5) 0.004(4) 0.002(4) -0.005(4)
O5 0.082(7) 0.070(6) 0.072(7) 0.030(5) 0.011(6) -0.007(5)
O6 0.056(5) 0.038(4) 0.037(5) 0.011(4) 0.011(4) 0.001(4)
O7 0.045(5) 0.040(4) 0.041(5) 0.007(4) 0.010(4) 0.005(4)
O8 0.061(5) 0.037(4) 0.041(5) 0.004(4) 0.006(4) 0.003(4)
O9 0.076(6) 0.060(5) 0.055(6) 0.019(5) 0.014(5) -0.012(5)
O10 0.052(5) 0.040(4) 0.038(5) 0.009(4) 0.001(4) -0.012(4)
O11 0.060(6) 0.056(5) 0.063(6) 0.008(5) 0.018(5) -0.007(5)
O12 0.057(5) 0.037(4) 0.029(5) 0.007(4) 0.004(4) -0.016(4)
O13 0.061(6) 0.074(6) 0.065(6) -0.006(5) 0.035(5) -0.015(5)
O14 0.059(5) 0.051(5) 0.047(5) -0.002(4) 0.021(4) -0.016(4)
O15 0.063(6) 0.067(5) 0.039(5) -0.020(4) 0.028(4) -0.012(5)
O16 0.047(5) 0.036(4) 0.044(5) -0.003(4) 0.016(4) -0.001(4)
O17 0.033(5) 0.058(5) 0.055(6) -0.028(4) 0.016(4) -0.004(4)
O18 0.027(4) 0.045(4) 0.059(6) -0.015(4) 0.012(4) -0.006(4)
O19 0.037(5) 0.048(5) 0.052(6) -0.003(4) -0.008(4) -0.011(4)
O20 0.034(4) 0.040(4) 0.046(5) -0.005(4) 0.002(4) -0.007(4)
O21 0.058(5) 0.041(4) 0.047(5) -0.008(4) 0.014(4) -0.002(4)
O22 0.050(5) 0.042(5) 0.047(5) 0.009(4) 0.023(4) 0.012(4)
O23 0.048(5) 0.062(5) 0.052(6) 0.003(5) 0.019(4) 0.003(4)
O24 0.042(5) 0.054(5) 0.039(5) 0.000(4) 0.003(4) 0.001(4)
O25 0.055(5) 0.055(5) 0.050(6) 0.001(4) 0.014(5) 0.001(5)
O26 0.048(5) 0.061(5) 0.043(5) 0.000(4) 0.008(4) 0.003(4)
O27 0.044(5) 0.044(5) 0.046(5) 0.015(4) 0.001(4) -0.010(4)
O28 0.044(5) 0.033(4) 0.052(5) -0.007(4) 0.004(4) 0.001(4)
O29 0.067(6) 0.068(6) 0.052(6) 0.002(5) 0.016(5) -0.028(5)
O30 0.084(7) 0.094(7) 0.061(7) -0.001(6) 0.008(6) -0.043(6)
O31 0.067(6) 0.066(6) 0.077(7) -0.003(5) 0.026(5) -0.027(5)
O32 0.093(7) 0.046(5) 0.059(6) -0.005(5) 0.017(5) -0.006(5)
O33 0.047(5) 0.040(4) 0.040(5) 0.013(4) 0.016(4) -0.010(4)
O34 0.046(5) 0.052(5) 0.043(5) 0.017(4) 0.010(4) -0.010(4)
O35 0.062(5) 0.048(5) 0.036(5) 0.004(4) 0.007(4) 0.003(4)
O36 0.057(5) 0.040(4) 0.051(5) -0.008(4) 0.025(4) -0.005(4)
O37 0.074(6) 0.076(6) 0.071(7) -0.009(5) 0.029(6) -0.020(5)
O38 0.062(6) 0.059(5) 0.056(6) -0.003(5) 0.026(5) -0.032(5)
O39 0.103(7) 0.076(6) 0.067(7) 0.008(6) 0.025(6) 0.022(6)
O40 0.071(6) 0.046(5) 0.047(6) -0.005(4) 0.023(5) -0.011(4)
O41 0.058(6) 0.047(5) 0.060(6) -0.001(5) -0.003(5) -0.006(4)
O42 0.047(5) 0.046(5) 0.054(6) -0.006(4) 0.009(4) -0.003(4)
O43 0.064(6) 0.051(5) 0.054(6) -0.014(4) 0.024(5) -0.007(5)
O44 0.055(5) 0.044(4) 0.030(5) -0.010(4) 0.014(4) 0.001(4)
O45 0.054(5) 0.040(4) 0.036(5) -0.011(4) 0.008(4) -0.005(4)
O46 0.042(5) 0.045(4) 0.036(5) -0.015(4) 0.009(4) -0.002(4)
O47 0.039(5) 0.048(5) 0.045(5) -0.018(4) 0.011(4) -0.007(4)
O48 0.037(5) 0.040(4) 0.046(5) -0.002(4) 0.007(4) -0.004(4)
O49 0.052(5) 0.067(5) 0.054(6) -0.018(5) 0.009(5) 0.002(5)
C1 0.058(7) 0.067(7) 0.061(8) 0.000(7) -0.015(6) 0.002(6)
C2 0.052(7) 0.050(6) 0.034(7) -0.010(5) 0.001(6) 0.001(6)
C3 0.076(8) 0.069(8) 0.056(8) -0.004(7) -0.015(7) -0.002(7)
C4 0.061(7) 0.053(7) 0.053(8) -0.014(6) -0.002(6) -0.005(6)
C5 0.072(8) 0.047(7) 0.069(8) -0.005(6) -0.001(7) -0.001(6)
C6 0.046(7) 0.045(6) 0.044(7) -0.001(6) 0.010(6) -0.005(5)
C7 0.053(7) 0.043(6) 0.041(7) -0.010(5) 0.008(6) -0.007(6)
C8 0.046(7) 0.045(6) 0.053(7) 0.003(6) 0.011(6) 0.009(6)
C9 0.048(7) 0.034(6) 0.042(7) -0.001(5) 0.002(5) 0.007(5)
C10 0.042(6) 0.052(6) 0.047(7) 0.009(6) 0.006(6) -0.003(6)
C11 0.054(7) 0.048(6) 0.051(7) -0.004(6) 0.012(6) 0.005(6)
C12 0.047(7) 0.055(7) 0.053(7) 0.010(6) -0.001(6) 0.001(6)
C13 0.036(6) 0.035(6) 0.042(7) 0.001(5) 0.008(5) 0.003(5)
C14 0.044(7) 0.048(6) 0.043(7) -0.004(6) 0.000(6) 0.002(6)
C15 0.050(7) 0.049(6) 0.055(8) 0.005(6) -0.006(6) -0.005(6)
C16 0.065(8) 0.054(7) 0.048(7) 0.005(6) -0.001(6) -0.003(6)
C17 0.039(6) 0.032(5) 0.045(7) 0.005(5) 0.009(5) -0.005(5)
C18 0.043(6) 0.039(6) 0.042(7) -0.006(5) 0.013(5) -0.001(5)
C19 0.047(7) 0.041(6) 0.037(7) 0.011(5) -0.010(5) -0.011(5)
C20 0.047(7) 0.048(6) 0.046(7) 0.003(6) 0.010(6) 0.013(6)
C21 0.090(9) 0.068(8) 0.078(9) 0.021(7) 0.005(7) 0.004(7)
C22 0.047(7) 0.050(6) 0.052(7) 0.010(6) 0.011(6) -0.009(6)
C23 0.065(8) 0.059(7) 0.069(8) 0.014(7) 0.006(7) -0.002(6)
C24 0.069(8) 0.058(7) 0.070(8) 0.001(7) 0.003(7) 0.020(6)
C25 0.058(7) 0.057(7) 0.064(8) 0.009(6) 0.005(6) -0.002(6)
C26 0.024(6) 0.045(6) 0.039(6) 0.012(5) -0.002(5) -0.001(5)
C27 0.037(6) 0.044(6) 0.039(7) 0.007(5) -0.002(5) -0.005(5)
C28 0.042(6) 0.044(6) 0.038(7) 0.001(5) 0.000(5) -0.003(5)
C29 0.034(6) 0.038(6) 0.041(7) 0.016(5) 0.004(5) -0.006(5)
C30 0.056(7) 0.040(6) 0.050(7) 0.002(6) -0.001(6) -0.007(6)
C31 0.051(7) 0.050(6) 0.044(7) 0.009(6) 0.001(6) -0.001(6)
C32 0.061(7) 0.059(7) 0.052(8) 0.011(6) 0.001(6) 0.000(6)
C33 0.046(7) 0.072(7) 0.059(8) 0.013(6) 0.010(6) 0.001(6)
C34 0.069(8) 0.067(7) 0.058(8) 0.012(7) -0.004(7) -0.003(7)
C35 0.059(7) 0.058(7) 0.043(7) -0.004(6) -0.007(6) 0.000(6)
C36 0.050(7) 0.042(6) 0.034(6) 0.006(5) 0.008(5) -0.002(5)
C37 0.078(8) 0.069(8) 0.060(8) -0.013(7) 0.001(7) -0.006(7)
C38 0.087(9) 0.073(8) 0.071(9) -0.001(7) 0.011(7) -0.017(7)
C39 0.077(8) 0.051(7) 0.067(8) 0.009(6) 0.014(7) -0.004(6)
C40 0.049(7) 0.050(7) 0.054(8) -0.003(6) 0.011(6) -0.007(6)
C41 0.039(6) 0.048(6) 0.045(7) 0.003(6) 0.011(5) -0.007(5)
C42 0.091(9) 0.076(8) 0.080(9) 0.019(7) 0.001(7) 0.002(7)
C43 0.088(9) 0.073(8) 0.060(8) 0.018(7) 0.007(7) -0.007(7)
C44 0.058(7) 0.052(6) 0.037(7) 0.007(6) 0.003(6) -0.013(6)
C45 0.083(9) 0.081(8) 0.060(8) 0.028(7) -0.008(7) 0.005(7)
C46 0.077(9) 0.086(8) 0.078(9) 0.030(7) -0.002(7) -0.004(7)
C47 0.063(8) 0.078(8) 0.068(8) 0.020(7) -0.001(7) 0.002(7)
C48 0.058(7) 0.040(6) 0.056(8) 0.006(6) -0.003(6) -0.008(6)
C49 0.058(7) 0.050(6) 0.036(7) 0.006(6) -0.002(6) -0.007(6)
C50 0.050(7) 0.049(6) 0.043(7) 0.007(6) 0.003(6) -0.010(6)
C51 0.037(6) 0.051(6) 0.046(7) 0.011(6) 0.009(5) -0.006(5)
C52 0.051(7) 0.045(6) 0.037(7) 0.008(5) 0.008(6) -0.007(5)
C53 0.061(7) 0.054(7) 0.059(8) 0.015(6) 0.014(6) -0.002(6)
C54 0.086(9) 0.074(8) 0.082(9) 0.008(7) 0.021(7) 0.001(7)
C55 0.058(7) 0.049(7) 0.060(8) 0.004(6) 0.016(6) -0.016(6)
C56 0.100(10) 0.070(8) 0.099(10) 0.022(8) 0.024(8) 0.003(7)
C57 0.126(12) 0.123(11) 0.130(12) 0.023(9) 0.020(9) 0.013(9)
C58 0.091(9) 0.083(9) 0.102(10) 0.026(8) 0.019(8) 0.003(8)
C59 0.046(7) 0.057(7) 0.060(8) 0.010(6) 0.016(6) 0.003(6)
C60 0.042(6) 0.033(6) 0.058(7) 0.008(5) 0.008(6) 0.000(5)
C61 0.053(7) 0.048(7) 0.057(8) 0.010(6) 0.013(6) 0.000(6)
C62 0.054(7) 0.058(7) 0.044(7) 0.008(6) 0.005(6) -0.002(6)
C63 0.063(7) 0.052(7) 0.059(8) 0.010(6) 0.014(6) -0.014(6)
C64 0.056(7) 0.058(7) 0.044(7) -0.002(6) 0.014(6) -0.016(6)
C65 0.086(9) 0.109(10) 0.088(10) -0.001(8) 0.030(8) -0.016(8)
C66 0.064(8) 0.063(7) 0.071(8) -0.004(7) 0.009(7) -0.007(7)
C67 0.081(9) 0.088(9) 0.086(9) 0.009(8) 0.021(8) -0.020(7)
C68 0.072(8) 0.076(8) 0.066(8) 0.001(7) 0.004(7) -0.013(7)
C69 0.085(9) 0.071(8) 0.079(9) -0.011(7) 0.017(7) 0.002(7)
C70 0.058(7) 0.040(6) 0.057(8) 0.011(6) 0.011(6) -0.006(6)
C71 0.050(7) 0.045(6) 0.033(6) 0.004(5) 0.009(5) -0.003(6)
C72 0.071(8) 0.053(7) 0.059(8) -0.005(6) -0.001(7) 0.009(7)
C73 0.069(8) 0.078(8) 0.067(8) -0.014(7) 0.006(7) 0.008(7)
C74 0.088(9) 0.121(10) 0.077(9) -0.004(8) 0.024(8) 0.012(8)
C75 0.050(7) 0.047(7) 0.047(8) -0.001(6) 0.006(6) -0.001(6)
C76 0.050(7) 0.047(7) 0.047(8) -0.001(6) 0.006(6) -0.001(6)
C77 0.078(8) 0.083(8) 0.068(9) -0.016(7) 0.021(7) 0.007(7)
C78 0.051(7) 0.056(7) 0.069(8) -0.003(6) 0.026(6) -0.007(6)
C79 0.078(8) 0.063(8) 0.072(9) -0.004(7) 0.032(7) -0.007(7)
C80 0.078(9) 0.087(9) 0.082(9) -0.005(7) 0.046(7) -0.012(7)
C81 0.082(9) 0.070(8) 0.083(9) -0.002(7) 0.034(7) -0.018(7)
C82 0.063(8) 0.063(7) 0.055(8) -0.006(6) 0.025(6) -0.014(6)
C83 0.055(7) 0.055(7) 0.048(7) -0.002(6) 0.026(6) -0.020(6)
C84 0.071(8) 0.039(6) 0.061(8) -0.004(6) 0.019(7) -0.009(6)
C85 0.058(7) 0.034(6) 0.033(6) -0.013(5) 0.013(5) -0.005(5)
C86 0.064(7) 0.040(6) 0.046(7) 0.001(5) 0.018(6) 0.009(6)
C87 0.060(7) 0.051(7) 0.052(7) 0.005(6) 0.014(6) 0.007(6)
C88 0.062(8) 0.075(8) 0.062(8) -0.018(7) -0.002(7) -0.001(7)
C89 0.032(6) 0.061(7) 0.052(7) -0.018(6) 0.017(5) 0.005(6)
C92 0.055(8) 0.079(8) 0.082(9) -0.030(7) 0.013(7) 0.002(7)
C93 0.090(10) 0.116(10) 0.106(10) -0.020(8) 0.028(8) -0.008(8)
C94 0.075(9) 0.093(9) 0.092(10) -0.024(8) 0.029(8) -0.013(7)
C95 0.049(7) 0.075(8) 0.064(8) -0.029(7) 0.018(6) -0.005(6)
C96 0.038(6) 0.056(7) 0.055(7) -0.007(6) 0.011(6) -0.005(6)
C97 0.051(7) 0.071(7) 0.057(8) -0.011(6) 0.017(6) -0.006(6)
C98 0.047(7) 0.044(6) 0.046(7) -0.014(6) 0.011(6) -0.005(5)
C99 0.057(7) 0.056(7) 0.072(8) -0.012(6) 0.011(7) -0.006(6)
C100 0.051(7) 0.045(6) 0.044(7) -0.019(6) 0.003(6) 0.001(5)
C101 0.067(8) 0.070(8) 0.065(8) -0.003(7) -0.002(7) -0.014(7)
C102 0.053(7) 0.045(6) 0.054(7) 0.010(6) -0.001(6) -0.010(6)
C103 0.061(7) 0.050(7) 0.039(7) -0.011(6) -0.004(6) -0.008(6)
C104 0.068(8) 0.045(6) 0.047(7) -0.001(6) -0.012(6) -0.012(6)
C105 0.057(7) 0.037(6) 0.058(8) -0.002(6) -0.001(6) -0.006(6)
C106 0.049(7) 0.043(6) 0.035(7) -0.001(5) 0.006(5) 0.001(5)
C107 0.034(6) 0.036(6) 0.033(6) -0.003(5) 0.011(5) -0.012(5)
C108 0.050(7) 0.037(6) 0.053(7) 0.001(6) 0.006(6) 0.003(5)
C109 0.045(7) 0.048(6) 0.034(7) -0.004(5) -0.007(5) 0.000(5)
C110 0.028(6) 0.046(6) 0.039(7) -0.002(5) 0.008(5) -0.004(5)
C111 0.045(7) 0.068(7) 0.046(7) 0.000(6) 0.013(6) 0.000(6)
C112 0.060(7) 0.058(7) 0.046(7) 0.000(6) 0.005(6) -0.001(6)
C113 0.048(7) 0.058(7) 0.041(7) -0.008(6) 0.003(6) -0.001(6)
C114 0.071(8) 0.046(6) 0.053(8) 0.004(6) 0.021(6) 0.012(6)
C115 0.041(6) 0.044(6) 0.037(7) 0.001(5) 0.018(5) -0.002(5)
C116 0.057(7) 0.077(8) 0.052(8) 0.000(7) 0.004(6) 0.003(7)
C117 0.048(7) 0.052(7) 0.046(7) -0.001(6) 0.001(6) -0.002(6)
C118 0.057(7) 0.046(6) 0.059(8) -0.004(6) 0.004(6) -0.003(6)
C119 0.033(6) 0.043(6) 0.038(6) 0.003(5) 0.008(5) 0.000(5)
C120 0.104(10) 0.122(10) 0.091(10) -0.004(8) 0.033(8) 0.033(8)
C121 0.075(8) 0.071(8) 0.050(8) 0.021(7) -0.005(7) -0.008(7)
C122 0.090(9) 0.086(8) 0.062(9) 0.002(7) 0.009(7) -0.035(7)
C123 0.063(7) 0.053(7) 0.048(7) -0.006(6) 0.006(6) -0.022(6)
C124 0.101(10) 0.091(9) 0.097(10) -0.011(8) 0.027(8) -0.003(8)
C125 0.064(8) 0.041(6) 0.073(8) 0.003(6) 0.016(7) 0.001(6)
C126 0.060(8) 0.065(7) 0.061(8) 0.021(6) 0.007(6) -0.005(6)
C127 0.045(7) 0.047(6) 0.043(7) 0.004(6) 0.009(6) -0.003(6)
C128 0.128(12) 0.137(12) 0.124(12) -0.022(9) 0.035(9) -0.012(9)
C129 0.071(8) 0.071(8) 0.050(8) -0.008(6) 0.017(7) 0.003(7)
C130 0.063(8) 0.065(7) 0.074(9) 0.014(7) 0.013(7) 0.003(6)
C131 0.048(7) 0.044(6) 0.045(7) 0.020(5) 0.013(6) -0.007(6)
C132 0.088(9) 0.078(8) 0.087(9) 0.000(7) 0.019(8) 0.011(7)
C133 0.081(8) 0.067(8) 0.054(8) -0.014(7) 0.005(7) 0.001(7)
C134 0.063(8) 0.050(7) 0.073(8) -0.008(6) -0.002(7) 0.005(6)
C135 0.057(7) 0.044(6) 0.051(7) -0.003(6) 0.018(6) -0.004(6)
C136 0.069(8) 0.063(7) 0.048(8) -0.004(6) 0.001(6) -0.005(6)
C137 0.043(6) 0.051(7) 0.044(7) -0.001(6) 0.016(6) -0.013(6)
C138 0.052(7) 0.050(6) 0.053(7) -0.006(6) 0.021(6) 0.010(6)
C139 0.044(6) 0.047(6) 0.034(6) 0.001(5) 0.012(5) 0.011(5)
C140 0.054(7) 0.060(7) 0.062(8) -0.007(6) 0.021(6) -0.003(6)
C141 0.033(6) 0.046(6) 0.039(7) -0.013(5) 0.005(5) -0.014(5)
O50 0.141(12) 0.141(12) 0.154(13) 0.000 0.017(9) 0.000
C142 0.188(16) 0.191(16) 0.189(17) 0.018(10) 0.024(10) -0.012(10)
C143 0.170(15) 0.171(15) 0.167(15) 0.011(9) 0.026(10) 0.012(9)

loop_
_atom_type_symbol
_atom_type_description
_atom_type_scat_dispersion_real
_atom_type_scat_dispersion_imag
_atom_type_scat_source
C C 0.0033 0.0016 'International Tables Vol C Tables 4.2.6.8 and 6.1.1.4'
H H 0.0000 0.0000 'International Tables Vol C Tables 4.2.6.8 and 6.1.1.4'
N N 0.0061 0.0033 'International Tables Vol C Tables 4.2.6.8 and 6.1.1.4'
O O 0.0106 0.0060 'International Tables Vol C Tables 4.2.6.8 and 6.1.1.4'
Cl Cl 0.1484 0.1585 'International Tables Vol C Tables 4.2.6.8 and 6.1.1.4'
Cd Cd -0.8075 1.2024 'International Tables Vol C Tables 4.2.6.8 and 6.1.1.4'
La La -0.2871 2.4523 'International Tables Vol C Tables 4.2.6.8 and 6.1.1.4'

loop_
_geom_angle_atom_site_label_1
_geom_angle_atom_site_label_2
_geom_angle_atom_site_label_3
_geom_angle
_geom_angle_site_symmetry_1
_geom_angle_site_symmetry_3
O4 La1 O24 114.7(3) . .
O4 La1 O2 134.6(3) . .
O24 La1 O2 88.4(3) . .
O4 La1 O28 68.9(3) . .
O24 La1 O28 79.7(3) . .
O2 La1 O28 156.5(3) . .
O4 La1 O21 146.7(3) . .
O24 La1 O21 75.3(3) . .
O2 La1 O21 74.4(3) . .
O28 La1 O21 83.0(3) . .
O4 La1 O26 82.3(3) . .
O24 La1 O26 144.3(3) . .
O2 La1 O26 101.5(3) . .
O28 La1 O26 78.0(3) . .
O21 La1 O26 74.6(3) . .
O4 La1 N2 73.1(3) . .
O24 La1 N2 76.3(3) . .
O2 La1 N2 75.9(3) . .
O28 La1 N2 120.0(3) . .
O21 La1 N2 139.0(3) . .
O26 La1 N2 139.4(3) . .
O4 La1 O1 77.2(3) . .
O24 La1 O1 143.3(3) . .
O2 La1 O1 63.1(3) . .
O28 La1 O1 134.9(3) . .
O21 La1 O1 114.6(3) . .
O26 La1 O1 68.6(3) . .
N2 La1 O1 74.7(3) . .
O4 La1 Cd1 37.67(19) . .
O24 La1 Cd1 111.1(2) . .
O2 La1 Cd1 160.5(2) . .
O28 La1 Cd1 37.0(2) . .
O21 La1 Cd1 109.2(2) . .
O26 La1 Cd1 62.6(2) . .
N2 La1 Cd1 108.3(3) . .
O1 La1 Cd1 99.1(2) . .
O4 La1 Cd11 169.32(19) . .
O24 La1 Cd11 65.4(2) . .
O2 La1 Cd11 36.0(2) . .
O28 La1 Cd11 120.8(2) . .
O21 La1 Cd11 43.9(2) . .
O26 La1 Cd11 103.6(2) . .
N2 La1 Cd11 97.0(3) . .
O1 La1 Cd11 96.5(2) . .
Cd1 La1 Cd11 153.00(3) . .
O12 La2 O32 148.0(4) . .
O12 La2 O10 131.5(3) . .
O32 La2 O10 76.3(4) . .
O12 La2 O33 113.7(3) . .
O32 La2 O33 76.5(3) . .
O10 La2 O33 89.5(3) . .
O12 La2 O35 69.4(3) . .
O32 La2 O35 83.9(3) . .
O10 La2 O35 159.2(3) . .
O33 La2 O35 79.5(3) . .
O12 La2 O37 82.1(3) . .
O32 La2 O37 75.0(4) . .
O10 La2 O37 103.4(4) . .
O33 La2 O37 144.8(4) . .
O35 La2 O37 77.2(4) . .
O12 La2 N6 72.5(3) . .
O32 La2 N6 138.2(4) . .
O10 La2 N6 74.1(3) . .
O33 La2 N6 74.4(3) . .
O35 La2 N6 118.9(3) . .
O37 La2 N6 140.5(4) . .
O12 La2 O9 77.5(3) . .
O32 La2 O9 113.0(4) . .
O10 La2 O9 61.3(3) . .
O33 La2 O9 143.6(3) . .
O35 La2 O9 134.8(3) . .
O37 La2 O9 68.4(4) . .
N6 La2 O9 76.8(3) . .
O12 La2 Cd4 37.0(2) . .
O32 La2 Cd4 111.4(3) . .
O10 La2 Cd4 159.9(2) . .
O33 La2 Cd4 110.2(2) . .
O35 La2 Cd4 37.6(2) . .
O37 La2 Cd4 62.9(3) . .
N6 La2 Cd4 106.5(2) . .
O9 La2 Cd4 99.0(2) . .
O42 La3 O44 80.0(3) . .
O42 La3 O16 74.6(3) . .
O44 La3 O16 85.9(3) . .
O42 La3 O18 149.7(3) . .
O44 La3 O18 110.3(3) . .
O16 La3 O18 132.9(3) . .
O42 La3 O47 85.9(3) . .
O44 La3 O47 78.4(3) . .
O16 La3 O47 156.8(3) . .
O18 La3 O47 69.3(3) . .
O42 La3 O45 76.7(3) . .
O44 La3 O45 145.7(3) . .
O16 La3 O45 111.3(3) . .
O18 La3 O45 80.2(3) . .
O47 La3 O45 75.2(3) . .
O42 La3 O15 109.4(3) . .
O44 La3 O15 143.4(3) . .
O16 La3 O15 64.2(3) . .
O18 La3 O15 79.7(3) . .
O47 La3 O15 136.1(3) . .
O45 La3 O15 69.3(3) . .
O42 La3 N9 138.7(3) . .
O44 La3 N9 74.0(3) . .
O16 La3 N9 72.1(3) . .
O18 La3 N9 70.9(3) . .
O47 La3 N9 118.7(3) . .
O45 La3 N9 138.6(3) . .
O15 La3 N9 76.7(4) . .
O42 La3 Cd7 113.2(2) . .
O44 La3 Cd7 106.8(2) . .
O16 La3 Cd7 165.8(2) . .
O18 La3 Cd7 37.06(19) . .
O47 La3 Cd7 36.8(2) . .
O45 La3 Cd7 61.4(2) . .
O15 La3 Cd7 101.6(2) . .
N9 La3 Cd7 104.9(3) . .
N3 Cd1 O6 82.0(3) . .
N3 Cd1 O28 110.4(4) . .
O6 Cd1 O28 136.7(3) . .
N3 Cd1 O25 156.1(4) . .
O6 Cd1 O25 75.3(3) . .
O28 Cd1 O25 91.3(4) . .
N3 Cd1 O4 97.0(3) . .
O6 Cd1 O4 151.1(3) . .
O28 Cd1 O4 70.9(3) . .
O25 Cd1 O4 99.5(3) . .
N3 Cd1 O3 85.6(4) . .
O6 Cd1 O3 86.0(3) . .
O28 Cd1 O3 134.7(3) . .
O25 Cd1 O3 85.9(3) . .
O4 Cd1 O3 65.1(3) . .
N3 Cd1 La1 122.1(3) . .
O6 Cd1 La1 156.0(2) . .
O28 Cd1 La1 40.0(2) . .
O25 Cd1 La1 80.9(2) . .
O4 Cd1 La1 36.9(2) . .
O3 Cd1 La1 95.2(2) . .
O6 Cd2 O30 146.0(4) . .
O6 Cd2 O25 74.3(3) . .
O30 Cd2 O25 113.2(4) . .
O6 Cd2 O5 68.9(3) . .
O30 Cd2 O5 97.6(4) . .
O25 Cd2 O5 143.2(4) . .
O6 Cd2 Cl6 116.8(3) . .
O30 Cd2 Cl6 94.1(3) . .
O25 Cd2 Cl6 104.2(3) . .
O5 Cd2 Cl6 92.7(3) . .
O6 Cd2 O29 93.5(3) . .
O30 Cd2 O29 54.0(4) . .
O25 Cd2 O29 93.3(4) . .
O5 Cd2 O29 88.6(4) . .
Cl6 Cd2 O29 148.0(3) . .
O31 Cd3 N5 161.7(4) . .
O31 Cd3 O10 110.8(4) . .
N5 Cd3 O10 78.3(4) . .
O31 Cd3 O27 83.7(3) . .
N5 Cd3 O27 85.1(3) . .
O10 Cd3 O27 162.3(3) . .
O31 Cd3 O34 97.7(4) . .
N5 Cd3 O34 97.2(4) . .
O10 Cd3 O34 95.5(3) . .
O27 Cd3 O34 92.5(3) . .
O31 Cd3 O29 79.3(4) . .
N5 Cd3 O29 86.1(4) . .
O10 Cd3 O29 83.9(3) . .
O27 Cd3 O29 89.0(3) . .
O34 Cd3 O29 176.5(3) . .
O14 Cd4 N7 82.4(4) . .
O14 Cd4 O38 75.1(3) . .
N7 Cd4 O38 157.2(4) . .
O14 Cd4 O35 135.8(3) . .
N7 Cd4 O35 108.0(4) . .
O38 Cd4 O35 90.9(3) . .
O14 Cd4 O12 150.6(3) . .
N7 Cd4 O12 97.5(4) . .
O38 Cd4 O12 100.4(3) . .
O35 Cd4 O12 72.4(3) . .
O14 Cd4 O11 84.8(3) . .
N7 Cd4 O11 85.8(4) . .
O38 Cd4 O11 88.7(4) . .
O35 Cd4 O11 137.5(3) . .
O12 Cd4 O11 65.9(3) . .
O14 Cd4 La2 156.8(2) . .
N7 Cd4 La2 120.8(3) . .
O38 Cd4 La2 81.9(2) . .
O35 Cd4 La2 40.3(2) . .
O12 Cd4 La2 37.60(19) . .
O11 Cd4 La2 97.8(2) . .
O14 Cd5 O39 148.6(4) . .
O14 Cd5 O38 75.4(3) . .
O39 Cd5 O38 118.2(4) . .
O14 Cd5 O13 68.0(3) . .
O39 Cd5 O13 92.6(4) . .
O38 Cd5 O13 143.2(4) . .
O14 Cd5 O40 97.2(3) . .
O39 Cd5 O40 55.9(4) . .
O38 Cd5 O40 93.7(4) . .
O13 Cd5 O40 87.2(3) . .
O14 Cd5 Cl5 110.2(3) . .
O39 Cd5 Cl5 97.2(3) . .
O38 Cd5 Cl5 95.1(3) . .
O13 Cd5 Cl5 100.9(3) . .
O40 Cd5 Cl5 152.5(3) . .
O14 Cd5 C133 123.9(5) . .
O39 Cd5 C133 27.8(5) . .
O38 Cd5 C133 107.4(5) . .
O13 Cd5 C133 90.3(5) . .
O40 Cd5 C133 28.1(4) . .
Cl5 Cd5 C133 124.8(4) . .
O41 Cd6 N8 158.6(4) . .
O41 Cd6 O43 104.8(4) . .
N8 Cd6 O43 96.0(4) . .
O41 Cd6 O16 101.3(3) . .
N8 Cd6 O16 81.2(4) . .
O43 Cd6 O16 95.4(3) . .
O41 Cd6 O36 88.1(3) . .
N8 Cd6 O36 87.3(4) . .
O43 Cd6 O36 89.4(3) . .
O16 Cd6 O36 168.0(3) . .
O41 Cd6 O40 76.3(3) . .
N8 Cd6 O40 82.5(4) . .
O43 Cd6 O40 174.7(3) . .
O16 Cd6 O40 89.4(3) . .
O36 Cd6 O40 85.4(3) . .
O7 Cd7 O47 135.4(3) 2_756 .
O7 Cd7 N4 80.8(4) 2_756 2_756
O47 Cd7 N4 105.7(4) . 2_756
O7 Cd7 O46 76.6(3) 2_756 .
O47 Cd7 O46 92.4(3) . .
N4 Cd7 O46 157.3(3) 2_756 .
O7 Cd7 O18 151.1(3) 2_756 .
O47 Cd7 O18 72.4(3) . .
N4 Cd7 O18 100.7(4) 2_756 .
O46 Cd7 O18 97.7(3) . .
O7 Cd7 O17 85.1(3) 2_756 .
O47 Cd7 O17 138.9(3) . .
N4 Cd7 O17 84.3(4) 2_756 .
O46 Cd7 O17 91.0(3) . .
O18 Cd7 O17 66.5(3) . .
O7 Cd7 La3 157.8(2) 2_756 .
O47 Cd7 La3 39.3(2) . .
N4 Cd7 La3 120.8(3) 2_756 .
O46 Cd7 La3 82.0(2) . .
O18 Cd7 La3 37.9(2) . .
O17 Cd7 La3 101.1(2) . .
O7 Cd8 O46 75.8(3) 2_756 .
O7 Cd8 O8 68.4(3) 2_756 2_756
O46 Cd8 O8 144.2(3) . 2_756
O7 Cd8 Cl4 92.1(2) 2_756 .
O46 Cd8 Cl4 93.8(2) . .
O8 Cd8 Cl4 86.4(2) 2_756 .
O7 Cd8 Cl7 166.4(2) 2_756 3_767
O46 Cd8 Cl7 116.8(2) . 3_767
O8 Cd8 Cl7 99.0(2) 2_756 3_767
Cl4 Cd8 Cl7 92.30(12) . 3_767
O7 Cd8 Cl7 90.3(2) 2_756 .
O46 Cd8 Cl7 94.1(2) . .
O8 Cd8 Cl7 87.4(2) 2_756 .
Cl4 Cd8 Cl7 172.10(12) . .
Cl7 Cd8 Cl7 83.77(12) 3_767 .
N10 Cd9 O20 84.0(3) . .
N10 Cd9 O48 96.2(3) . .
O20 Cd9 O48 172.9(3) . .
N10 Cd9 Cl3 158.6(3) . .
O20 Cd9 Cl3 84.0(2) . .
O48 Cd9 Cl3 93.5(2) . .
N10 Cd9 Cl2 97.0(3) . .
O20 Cd9 Cl2 87.9(2) . .
O48 Cd9 Cl2 99.1(2) . .
Cl3 Cd9 Cl2 100.28(12) . .
N10 Cd9 Cl4 78.3(3) . .
O20 Cd9 Cl4 86.3(2) . .
O48 Cd9 Cl4 86.8(2) . .
Cl3 Cd9 Cl4 83.27(12) . .
Cl2 Cd9 Cl4 172.85(11) . .
O20 Cd10 O22 80.4(3) . .
O20 Cd10 O19 66.0(3) . .
O22 Cd10 O19 92.9(3) . .
O20 Cd10 O49 84.5(3) . .
O22 Cd10 O49 164.5(3) . .
O19 Cd10 O49 84.2(3) . .
O20 Cd10 Cl1 157.9(2) . .
O22 Cd10 Cl1 102.0(2) . .
O19 Cd10 Cl1 91.9(2) . .
O49 Cd10 Cl1 93.4(3) . .
O20 Cd10 Cl3 84.8(2) . .
O22 Cd10 Cl3 87.2(2) . .
O19 Cd10 Cl3 150.3(2) . .
O49 Cd10 Cl3 87.9(2) . .
Cl1 Cd10 Cl3 117.11(13) . .
N1 Cd11 O23 104.2(4) . .
N1 Cd11 O2 80.1(3) . .
O23 Cd11 O2 96.1(3) . .
N1 Cd11 O22 119.9(4) . .
O23 Cd11 O22 134.6(3) . .
O2 Cd11 O22 82.1(3) . .
N1 Cd11 Cl2 102.8(3) . .
O23 Cd11 Cl2 88.0(3) . .
O2 Cd11 Cl2 174.3(2) . .
O22 Cd11 Cl2 92.2(2) . .
N1 Cd11 O21 151.6(3) . .
O23 Cd11 O21 83.8(3) . .
O2 Cd11 O21 71.9(3) . .
O22 Cd11 O21 52.3(3) . .
Cl2 Cd11 O21 104.7(2) . .
N1 Cd11 La1 114.3(3) . .
O23 Cd11 La1 75.5(2) . .
O2 Cd11 La1 36.7(2) . .
O22 Cd11 La1 76.9(2) . .
Cl2 Cd11 La1 141.94(9) . .
O21 Cd11 La1 40.5(2) . .
Cd11 Cl2 Cd9 107.56(12) . .
Cd10 Cl3 Cd9 88.20(10) . .
Cd8 Cl4 Cd9 135.10(14) . .
Cd8 Cl7 Cd8 96.23(12) 3_767 .
C8 N1 C9 117.6(10) . .
C8 N1 Cd11 129.0(9) . .
C9 N1 Cd11 113.3(8) . .
C19 N2 C20 115.7(11) . .
C19 N2 La1 127.2(9) . .
C20 N2 La1 116.8(8) . .
C28 N3 C29 118.2(12) . .
C28 N3 Cd1 125.5(9) . .
C29 N3 Cd1 116.2(8) . .
C35 N4 C34 118.2(14) . .
C35 N4 Cd7 128.3(10) . 2_756
C34 N4 Cd7 113.5(10) . 2_756
C50 N5 C51 117.2(12) . .
C50 N5 Cd3 125.8(10) . .
C51 N5 Cd3 116.7(8) . .
C61 N6 C62 113.6(12) . .
C61 N6 La2 129.5(10) . .
C62 N6 La2 116.7(8) . .
C72 N7 C73 118.7(14) . .
C72 N7 Cd4 126.4(11) . .
C73 N7 Cd4 114.9(10) . .
C84 N8 C85 119.0(11) . .
C84 N8 Cd6 122.1(9) . .
C85 N8 Cd6 117.8(8) . .
C97 N9 C98 114.3(12) . .
C97 N9 La3 125.0(10) . .
C98 N9 La3 118.7(9) . .
C108 N10 C109 116.7(11) . .
C108 N10 Cd9 123.9(9) . .
C109 N10 Cd9 117.7(8) . .
C2 O1 C1 117.0(11) . .
C2 O1 La1 114.7(7) . .
C1 O1 La1 128.1(8) . .
C7 O2 Cd11 126.9(8) . .
C7 O2 La1 125.2(8) . .
Cd11 O2 La1 107.3(3) . .
C13 O3 C12 118.4(10) . .
C13 O3 Cd1 114.0(7) . .
C12 O3 Cd1 125.9(7) . .
C18 O4 La1 134.0(7) . .
C18 O4 Cd1 118.5(7) . .
La1 O4 Cd1 105.4(3) . .
C22 O5 C21 116.0(13) . .
C22 O5 Cd2 116.5(9) . .
C21 O5 Cd2 126.7(11) . .
C27 O6 Cd1 132.1(8) . .
C27 O6 Cd2 121.6(8) . .
Cd1 O6 Cd2 106.2(4) . .
C41 O7 Cd7 131.2(8) . 2_756
C41 O7 Cd8 123.5(8) . 2_756
Cd7 O7 Cd8 104.9(3) 2_756 2_756
C40 O8 C42 119.4(11) . .
C40 O8 Cd8 116.4(8) . 2_756
C42 O8 Cd8 123.7(9) . 2_756
C44 O9 C43 119.0(12) . .
C44 O9 La2 116.9(8) . .
C43 O9 La2 124.1(9) . .
C49 O10 Cd3 124.6(8) . .
C49 O10 La2 125.7(8) . .
Cd3 O10 La2 109.6(4) . .
C55 O11 C54 113.9(11) . .
C55 O11 Cd4 115.3(8) . .
C54 O11 Cd4 128.4(9) . .
C60 O12 Cd4 121.3(7) . .
C60 O12 La2 132.2(8) . .
Cd4 O12 La2 105.4(3) . .
C66 O13 C65 121.8(13) . .
C66 O13 Cd5 114.9(9) . .
C65 O13 Cd5 123.1(11) . .
C71 O14 Cd5 123.7(9) . .
C71 O14 Cd4 130.3(9) . .
Cd5 O14 Cd4 105.6(4) . .
C78 O15 C77 117.1(12) . .
C78 O15 La3 116.1(8) . .
C77 O15 La3 125.9(9) . .
C83 O16 Cd6 126.9(8) . .
C83 O16 La3 118.8(8) . .
Cd6 O16 La3 114.3(4) . .
C89 O17 C88 118.8(10) . .
C89 O17 Cd7 116.2(7) . .
C88 O17 Cd7 121.6(9) . .
C96 O18 Cd7 121.6(8) . .
C96 O18 La3 130.8(8) . .
Cd7 O18 La3 105.0(3) . .
C102 O19 C101 116.3(11) . .
C102 O19 Cd10 113.2(7) . .
C101 O19 Cd10 121.5(8) . .
C107 O20 Cd9 125.0(7) . .
C107 O20 Cd10 117.6(8) . .
Cd9 O20 Cd10 103.0(3) . .
C115 O21 La1 124.3(8) . .
C115 O21 Cd11 86.4(7) . .
La1 O21 Cd11 95.7(3) . .
C115 O22 Cd11 101.7(8) . .
C115 O22 Cd10 132.0(8) . .
Cd11 O22 Cd10 125.8(4) . .
C117 O23 Cd11 131.4(9) . .
C117 O24 La1 143.5(10) . .
C121 O25 Cd1 123.2(10) . .
C121 O25 Cd2 132.7(10) . .
Cd1 O25 Cd2 104.1(4) . .
C121 O26 La1 144.5(11) . .
C119 O27 Cd3 129.9(8) . .
C119 O28 Cd1 105.2(7) . .
C119 O28 La1 144.3(8) . .
Cd1 O28 La1 103.0(3) . .
C123 O29 Cd3 132.9(10) . .
C123 O29 Cd2 89.3(9) . .
Cd3 O29 Cd2 134.3(4) . .
C123 O30 Cd2 96.5(10) . .
C125 O31 Cd3 105.9(10) . .
C125 O32 La2 165.3(11) . .
C127 O33 La2 139.4(9) . .
C127 O34 Cd3 131.8(9) . .
C131 O35 Cd4 106.1(8) . .
C131 O35 La2 143.1(8) . .
Cd4 O35 La2 102.2(3) . .
C131 O36 Cd6 131.4(8) . .
C129 O37 La2 147.6(11) . .
C129 O38 Cd5 131.7(10) . .
C129 O38 Cd4 123.9(9) . .
Cd5 O38 Cd4 103.8(4) . .
C133 O39 Cd5 95.4(10) . .
C133 O40 Cd5 87.8(10) . .
C133 O40 Cd6 135.4(10) . .
Cd5 O40 Cd6 135.4(4) . .
C135 O41 Cd6 112.3(9) . .
C135 O42 La3 157.9(9) . .
C139 O43 Cd6 131.6(9) . .
C139 O44 La3 145.3(8) . .
C137 O45 La3 147.3(9) . .
C137 O46 Cd8 133.6(8) . .
C137 O46 Cd7 118.9(8) . .
Cd8 O46 Cd7 102.5(3) . .
C141 O47 Cd7 109.2(8) . .
C141 O47 La3 143.6(8) . .
Cd7 O47 La3 103.9(3) . .
C141 O48 Cd9 125.7(8) . .
Cd10 O49 H49A 109.5 . .
O1 C1 H1A 109.5 . .
O1 C1 H1B 109.5 . .
H1A C1 H1B 109.5 . .
O1 C1 H1C 109.5 . .
H1A C1 H1C 109.5 . .
H1B C1 H1C 109.5 . .
O1 C2 C3 123.1(13) . .
O1 C2 C7 114.3(11) . .
C3 C2 C7 122.6(13) . .
C4 C3 C2 120.6(14) . .
C4 C3 H3A 119.7 . .
C2 C3 H3A 119.7 . .
C3 C4 C5 118.3(14) . .
C3 C4 H4B 120.8 . .
C5 C4 H4B 120.8 . .
C6 C5 C4 122.9(14) . .
C6 C5 H5A 118.5 . .
C4 C5 H5A 118.5 . .
C5 C6 C7 121.2(13) . .
C5 C6 C8 117.4(13) . .
C7 C6 C8 121.5(12) . .
O2 C7 C2 119.4(12) . .
O2 C7 C6 126.3(12) . .
C2 C7 C6 114.3(11) . .
N1 C8 C6 128.5(12) . .
N1 C8 H8A 115.8 . .
C6 C8 H8A 115.8 . .
N1 C9 C10 111.0(11) . .
N1 C9 H9A 109.4 . .
C10 C9 H9A 109.4 . .
N1 C9 H9B 109.4 . .
C10 C9 H9B 109.4 . .
H9A C9 H9B 108.0 . .
C11 C10 C9 116.2(12) . .
C11 C10 H10A 108.2 . .
C9 C10 H10A 108.2 . .
C11 C10 H10B 108.2 . .
C9 C10 H10B 108.2 . .
H10A C10 H10B 107.4 . .
C11 C11 C10 115.0(16) 2_756 .
C11 C11 H11B 108.5 2_756 .
C10 C11 H11B 108.5 . .
C11 C11 H11C 108.5 2_756 .
C10 C11 H11C 108.5 . .
H11B C11 H11C 107.5 . .
O3 C12 H12A 109.5 . .
O3 C12 H12B 109.5 . .
H12A C12 H12B 109.5 . .
O3 C12 H12C 109.5 . .
H12A C12 H12C 109.5 . .
H12B C12 H12C 109.5 . .
O3 C13 C14 122.5(12) . .
O3 C13 C18 114.3(11) . .
C14 C13 C18 123.1(12) . .
C13 C14 C15 120.0(13) . .
C13 C14 H14A 120.0 . .
C15 C14 H14A 120.0 . .
C16 C15 C14 116.9(13) . .
C16 C15 H15A 121.5 . .
C14 C15 H15A 121.5 . .
C17 C16 C15 122.4(13) . .
C17 C16 H16A 118.8 . .
C15 C16 H16A 118.8 . .
C16 C17 C18 118.3(12) . .
C16 C17 C19 115.9(11) . .
C18 C17 C19 125.5(11) . .
O4 C18 C13 119.7(11) . .
O4 C18 C17 121.2(12) . .
C13 C18 C17 119.0(11) . .
N2 C19 C17 127.5(12) . .
N2 C19 H19A 116.3 . .
C17 C19 H19A 116.3 . .
N2 C20 C113 111.4(11) . 2_756
N2 C20 H20B 109.4 . .
C113 C20 H20B 109.4 2_756 .
N2 C20 H20C 109.4 . .
C113 C20 H20C 109.4 2_756 .
H20B C20 H20C 108.0 . .
O5 C21 H21A 109.5 . .
O5 C21 H21B 109.5 . .
H21A C21 H21B 109.5 . .
O5 C21 H21C 109.5 . .
H21A C21 H21C 109.5 . .
H21B C21 H21C 109.5 . .
O5 C22 C23 126.5(13) . .
O5 C22 C27 113.9(13) . .
C23 C22 C27 119.6(14) . .
C24 C23 C22 123.2(15) . .
C24 C23 H23A 118.4 . .
C22 C23 H23A 118.4 . .
C25 C24 C23 118.9(16) . .
C25 C24 H24A 120.5 . .
C23 C24 H24A 120.5 . .
C24 C25 C26 120.7(16) . .
C24 C25 H25A 119.6 . .
C26 C25 H25A 119.6 . .
C25 C26 C27 123.2(12) . .
C25 C26 C28 117.3(13) . .
C27 C26 C28 119.4(12) . .
O6 C27 C26 126.8(11) . .
O6 C27 C22 119.0(13) . .
C26 C27 C22 114.2(12) . .
N3 C28 C26 133.7(14) . .
N3 C28 H28A 113.1 . .
C26 C28 H28A 113.1 . .
N3 C29 C30 112.5(10) . .
N3 C29 H29A 109.1 . .
C30 C29 H29A 109.1 . .
N3 C29 H29B 109.1 . .
C30 C29 H29B 109.1 . .
H29A C29 H29B 107.8 . .
C29 C30 C31 117.2(11) . .
C29 C30 H30A 108.0 . .
C31 C30 H30A 108.0 . .
C29 C30 H30B 108.0 . .
C31 C30 H30B 108.0 . .
H30A C30 H30B 107.3 . .
C32 C31 C30 113.7(11) . .
C32 C31 H31A 108.8 . .
C30 C31 H31A 108.8 . .
C32 C31 H31B 108.8 . .
C30 C31 H31B 108.8 . .
H31A C31 H31B 107.7 . .
C31 C32 C33 116.8(12) . .
C31 C32 H32A 108.1 . .
C33 C32 H32A 108.1 . .
C31 C32 H32B 108.1 . .
C33 C32 H32B 108.1 . .
H32A C32 H32B 107.3 . .
C34 C33 C32 115.8(13) . .
C34 C33 H33A 108.3 . .
C32 C33 H33A 108.3 . .
C34 C33 H33B 108.3 . .
C32 C33 H33B 108.3 . .
H33A C33 H33B 107.4 . .
N4 C34 C33 114.0(13) . .
N4 C34 H34A 108.8 . .
C33 C34 H34A 108.8 . .
N4 C34 H34B 108.8 . .
C33 C34 H34B 108.8 . .
H34A C34 H34B 107.6 . .
N4 C35 C36 130.5(14) . .
N4 C35 H35A 114.7 . .
C36 C35 H35A 114.7 . .
C41 C36 C35 123.5(12) . .
C41 C36 C37 120.4(13) . .
C35 C36 C37 115.8(13) . .
C38 C37 C36 121.4(16) . .
C38 C37 H37A 119.3 . .
C36 C37 H37A 119.3 . .
C37 C38 C39 118.4(16) . .
C37 C38 H38A 120.8 . .
C39 C38 H38A 120.8 . .
C40 C39 C38 123.1(15) . .
C40 C39 H39A 118.5 . .
C38 C39 H39A 118.5 . .
O8 C40 C39 126.6(13) . .
O8 C40 C41 115.9(11) . .
C39 C40 C41 117.5(14) . .
O7 C41 C36 125.3(12) . .
O7 C41 C40 115.7(12) . .
C36 C41 C40 119.0(12) . .
O8 C42 H42A 109.5 . .
O8 C42 H42B 109.5 . .
H42A C42 H42B 109.5 . .
O8 C42 H42C 109.5 . .
H42A C42 H42C 109.5 . .
H42B C42 H42C 109.5 . .
O9 C43 H43A 109.5 . .
O9 C43 H43B 109.5 . .
H43A C43 H43B 109.5 . .
O9 C43 H43C 109.5 . .
H43A C43 H43C 109.5 . .
H43B C43 H43C 109.5 . .
O9 C44 C49 113.5(12) . .
O9 C44 C45 125.0(13) . .
C49 C44 C45 121.4(15) . .
C46 C45 C44 120.0(16) . .
C46 C45 H45A 120.0 . .
C44 C45 H45A 120.0 . .
C45 C46 C47 120.3(16) . .
C45 C46 H46A 119.9 . .
C47 C46 H46A 119.9 . .
C46 C47 C48 120.9(16) . .
C46 C47 H47A 119.6 . .
C48 C47 H47A 119.6 . .
C49 C48 C47 119.5(13) . .
C49 C48 C50 123.2(11) . .
C47 C48 C50 116.9(14) . .
O10 C49 C48 125.3(12) . .
O10 C49 C44 116.6(13) . .
C48 C49 C44 117.8(13) . .
N5 C50 C48 127.6(14) . .
N5 C50 H50A 116.2 . .
C48 C50 H50A 116.2 . .
N5 C51 C52 112.5(10) . .
N5 C51 H51A 109.1 . .
C52 C51 H51A 109.1 . .
N5 C51 H51B 109.1 . .
C52 C51 H51B 109.1 . .
H51A C51 H51B 107.8 . .
C51 C52 C53 111.7(11) . .
C51 C52 H52A 109.3 . .
C53 C52 H52A 109.3 . .
C51 C52 H52B 109.3 . .
C53 C52 H52B 109.3 . .
H52A C52 H52B 108.0 . .
C100 C53 C52 113.6(11) 2_756 .
C100 C53 H53B 108.8 2_756 .
C52 C53 H53B 108.8 . .
C100 C53 H53C 108.8 2_756 .
C52 C53 H53C 108.8 . .
H53B C53 H53C 107.7 . .
O11 C54 H54A 109.5 . .
O11 C54 H54B 109.5 . .
H54A C54 H54B 109.5 . .
O11 C54 H54C 109.5 . .
H54A C54 H54C 109.5 . .
H54B C54 H54C 109.5 . .
C56 C55 O11 127.5(15) . .
C56 C55 C60 120.3(16) . .
O11 C55 C60 111.9(12) . .
C55 C56 C57 123(2) . .
C55 C56 H56A 118.4 . .
C57 C56 H56A 118.4 . .
C56 C57 C58 118(2) . .
C56 C57 H57A 120.9 . .
C58 C57 H57A 120.9 . .
C59 C58 C57 121(2) . .
C59 C58 H58A 119.5 . .
C57 C58 H58A 119.5 . .
C58 C59 C60 121.4(15) . .
C58 C59 C61 113.8(15) . .
C60 C59 C61 124.4(13) . .
O12 C60 C59 126.0(12) . .
O12 C60 C55 118.5(12) . .
C59 C60 C55 115.2(12) . .
N6 C61 C59 124.1(14) . .
N6 C61 H61A 117.9 . .
C59 C61 H61A 117.9 . .
N6 C62 C63 110.3(11) . .
N6 C62 H62A 109.6 . .
C63 C62 H62A 109.6 . .
N6 C62 H62B 109.6 . .
C63 C62 H62B 109.6 . .
H62A C62 H62B 108.1 . .
C62 C63 C64 110.8(11) . .
C62 C63 H63A 109.5 . .
C64 C63 H63A 109.5 . .
C62 C63 H63B 109.5 . .
C64 C63 H63B 109.5 . .
H63A C63 H63B 108.1 . .
C87 C64 C63 111.9(11) 2_756 .
C87 C64 H64B 109.2 2_756 .
C63 C64 H64B 109.2 . .
C87 C64 H64C 109.2 2_756 .
C63 C64 H64C 109.2 . .
H64B C64 H64C 107.9 . .
O13 C65 H65A 109.5 . .
O13 C65 H65B 109.5 . .
H65A C65 H65B 109.5 . .
O13 C65 H65C 109.5 . .
H65A C65 H65C 109.5 . .
H65B C65 H65C 109.5 . .
O13 C66 C67 121.9(17) . .
O13 C66 C71 116.2(13) . .
C67 C66 C71 121.9(17) . .
C66 C67 C68 119.0(19) . .
C66 C67 H67A 120.5 . .
C68 C67 H67A 120.5 . .
C67 C68 C69 121.1(17) . .
C67 C68 H68A 119.4 . .
C69 C68 H68A 119.4 . .
C68 C69 C70 119.4(17) . .
C68 C69 H69A 120.3 . .
C70 C69 H69A 120.3 . .
C71 C70 C69 119.8(15) . .
C71 C70 C72 125.2(14) . .
C69 C70 C72 115.0(15) . .
O14 C71 C66 117.1(13) . .
O14 C71 C70 124.4(13) . .
C66 C71 C70 118.4(13) . .
N7 C72 C70 130.8(16) . .
N7 C72 H72A 114.6 . .
C70 C72 H72A 114.6 . .
C74 C73 N7 114.0(14) . .
C74 C73 H73A 108.8 . .
N7 C73 H73A 108.8 . .
C74 C73 H73B 108.8 . .
N7 C73 H73B 108.8 . .
H73A C73 H73B 107.7 . .
C73 C74 C75 103.5(16) . .
C73 C74 C76 133.7(19) . .
C75 C74 C76 37.6(12) . .
C73 C74 H74A 111.1 . .
C75 C74 H74A 111.1 . .
C76 C74 H74A 77.7 . .
C73 C74 H74B 111.1 . .
C75 C74 H74B 111.1 . .
C76 C74 H74B 107.9 . .
H74A C74 H74B 109.0 . .
C75 C75 C74 139(4) 2_756 .
C75 C75 H75B 102.4 2_756 .
C74 C75 H75B 102.4 . .
C75 C75 H75C 102.4 2_756 .
C74 C75 H75C 102.4 . .
H75B C75 H75C 104.9 . .
C76 C76 C74 124(3) 2_756 .
C76 C76 H76A 106.3 2_756 .
C74 C76 H76A 106.3 . .
C76 C76 H76B 106.3 2_756 .
C74 C76 H76B 106.3 . .
H76A C76 H76B 106.4 . .
O15 C77 H77A 109.5 . .
O15 C77 H77B 109.5 . .
H77A C77 H77B 109.5 . .
O15 C77 H77C 109.5 . .
H77A C77 H77C 109.5 . .
H77B C77 H77C 109.5 . .
C79 C78 C83 124.1(14) . .
C79 C78 O15 124.5(14) . .
C83 C78 O15 111.3(12) . .
C78 C79 C80 119.2(16) . .
C78 C79 H79A 120.4 . .
C80 C79 H79A 120.4 . .
C81 C80 C79 119.8(17) . .
C81 C80 H80A 120.1 . .
C79 C80 H80A 120.1 . .
C80 C81 C82 123.1(15) . .
C80 C81 H81A 118.4 . .
C82 C81 H81A 118.4 . .
C84 C82 C83 126.5(13) . .
C84 C82 C81 119.0(14) . .
C83 C82 C81 114.4(12) . .
O16 C83 C78 121.3(12) . .
O16 C83 C82 119.2(12) . .
C78 C83 C82 119.3(12) . .
N8 C84 C82 131.7(13) . .
N8 C84 H84A 114.2 . .
C82 C84 H84A 114.2 . .
C86 C85 N8 108.6(10) . .
C86 C85 H85A 110.0 . .
N8 C85 H85A 110.0 . .
C86 C85 H85B 110.0 . .
N8 C85 H85B 110.0 . .
H85A C85 H85B 108.3 . .
C85 C86 C87 111.6(11) . .
C85 C86 H86A 109.3 . .
C87 C86 H86A 109.3 . .
C85 C86 H86B 109.3 . .
C87 C86 H86B 109.3 . .
H86A C86 H86B 108.0 . .
C86 C87 C64 116.4(11) . 2_756
C86 C87 H87B 108.2 . .
C64 C87 H87B 108.2 2_756 .
C86 C87 H87C 108.2 . .
C64 C87 H87C 108.2 2_756 .
H87B C87 H87C 107.3 . .
O17 C88 H88A 109.5 . .
O17 C88 H88B 109.5 . .
H88A C88 H88B 109.5 . .
O17 C88 H88C 109.5 . .
H88A C88 H88C 109.5 . .
H88B C88 H88C 109.5 . .
O17 C89 C92 123.4(12) . .
O17 C89 C96 116.0(11) . .
C92 C89 C96 120.4(13) . .
C89 C92 C93 121.5(16) . .
C89 C92 H92B 119.3 . .
C93 C92 H92B 119.3 . .
C92 C93 C94 117.5(19) . .
C92 C93 H93A 121.3 . .
C94 C93 H93A 121.3 . .
C95 C94 C93 117.8(17) . .
C95 C94 H94A 121.1 . .
C93 C94 H94A 121.1 . .
C94 C95 C96 125.2(15) . .
C94 C95 C97 109.6(14) . .
C96 C95 C97 125.1(14) . .
O18 C96 C95 124.5(13) . .
O18 C96 C89 118.6(12) . .
C95 C96 C89 116.9(13) . .
N9 C97 C95 124.3(14) . .
N9 C97 H97A 117.9 . .
C95 C97 H97A 117.9 . .
N9 C98 C99 109.0(11) . .
N9 C98 H98A 109.9 . .
C99 C98 H98A 109.9 . .
N9 C98 H98B 109.9 . .
C99 C98 H98B 109.9 . .
H98A C98 H98B 108.3 . .
C98 C99 C100 114.2(12) . .
C98 C99 H99A 108.7 . .
C100 C99 H99A 108.7 . .
C98 C99 H99B 108.7 . .
C100 C99 H99B 108.7 . .
H99A C99 H99B 107.6 . .
C53 C100 C99 111.8(11) 2_756 .
C53 C100 H10D 109.3 2_756 .
C99 C100 H10D 109.3 . .
C53 C100 H10E 109.3 2_756 .
C99 C100 H10E 109.3 . .
H10D C100 H10E 107.9 . .
O19 C101 H10F 109.5 . .
O19 C101 H10G 109.5 . .
H10F C101 H10G 109.5 . .
O19 C101 H10H 109.5 . .
H10F C101 H10H 109.5 . .
H10G C101 H10H 109.5 . .
C103 C102 O19 125.2(13) . .
C103 C102 C107 121.8(13) . .
O19 C102 C107 113.0(11) . .
C104 C103 C102 118.6(13) . .
C104 C103 H10I 120.7 . .
C102 C103 H10I 120.7 . .
C105 C104 C103 121.2(13) . .
C105 C104 H10J 119.4 . .
C103 C104 H10J 119.4 . .
C106 C105 C104 123.2(14) . .
C106 C105 H10K 118.4 . .
C104 C105 H10K 118.4 . .
C105 C106 C107 119.5(13) . .
C105 C106 C108 117.1(12) . .
C107 C106 C108 123.4(11) . .
O20 C107 C106 128.2(11) . .
O20 C107 C102 116.0(11) . .
C106 C107 C102 115.7(11) . .
N10 C108 C106 129.6(12) . .
N10 C108 H10L 115.2 . .
C106 C108 H10L 115.2 . .
N10 C109 C110 112.4(11) . .
N10 C109 H10M 109.1 . .
C110 C109 H10M 109.1 . .
N10 C109 H10N 109.1 . .
C110 C109 H10N 109.1 . .
H10M C109 H10N 107.8 . .
C109 C110 C111 112.2(11) . .
C109 C110 H11D 109.2 . .
C111 C110 H11D 109.2 . .
C109 C110 H11E 109.2 . .
C111 C110 H11E 109.2 . .
H11D C110 H11E 107.9 . .
C112 C111 C110 115.0(12) . .
C112 C111 H11F 108.5 . .
C110 C111 H11F 108.5 . .
C112 C111 H11G 108.5 . .
C110 C111 H11G 108.5 . .
H11F C111 H11G 107.5 . .
C113 C112 C111 112.7(13) . .
C113 C112 H11H 109.1 . .
C111 C112 H11H 109.1 . .
C113 C112 H11I 109.1 . .
C111 C112 H11I 109.1 . .
H11H C112 H11I 107.8 . .
C112 C113 C20 110.4(12) . 2_756
C112 C113 H11K 109.6 . .
C20 C113 H11K 109.6 2_756 .
C112 C113 H11L 109.6 . .
C20 C113 H11L 109.6 2_756 .
H11K C113 H11L 108.1 . .
C115 C114 H11M 109.5 . .
C115 C114 H11N 109.5 . .
H11M C114 H11N 109.5 . .
C115 C114 H11O 109.5 . .
H11M C114 H11O 109.5 . .
H11N C114 H11O 109.5 . .
O22 C115 O21 118.1(11) . .
O22 C115 C114 120.6(12) . .
O21 C115 C114 121.0(12) . .
C117 C116 H11P 109.5 . .
C117 C116 H11Q 109.5 . .
H11P C116 H11Q 109.5 . .
C117 C116 H11R 109.5 . .
H11P C116 H11R 109.5 . .
H11Q C116 H11R 109.5 . .
O23 C117 O24 123.0(14) . .
O23 C117 C116 119.9(13) . .
O24 C117 C116 117.1(14) . .
C119 C118 H11S 109.5 . .
C119 C118 H11T 109.5 . .
H11S C118 H11T 109.5 . .
C119 C118 H11U 109.5 . .
H11S C118 H11U 109.5 . .
H11T C118 H11U 109.5 . .
O27 C119 O28 118.5(11) . .
O27 C119 C118 122.2(11) . .
O28 C119 C118 119.0(11) . .
C121 C120 H12D 109.5 . .
C121 C120 H12E 109.5 . .
H12D C120 H12E 109.5 . .
C121 C120 H12F 109.5 . .
H12D C120 H12F 109.5 . .
H12E C120 H12F 109.5 . .
O25 C121 O26 128.1(17) . .
O25 C121 C120 117.2(15) . .
O26 C121 C120 114.7(18) . .
C123 C122 H12G 109.5 . .
C123 C122 H12H 109.5 . .
H12G C122 H12H 109.5 . .
C123 C122 H12I 109.5 . .
H12G C122 H12I 109.5 . .
H12H C122 H12I 109.5 . .
O29 C123 O30 120.1(14) . .
O29 C123 C122 123.9(14) . .
O30 C123 C122 116.1(14) . .
C125 C124 H12J 109.5 . .
C125 C124 H12K 109.5 . .
H12J C124 H12K 109.5 . .
C125 C124 H12L 109.5 . .
H12J C124 H12L 109.5 . .
H12K C124 H12L 109.5 . .
O31 C125 O32 123.6(16) . .
O31 C125 C124 120.0(15) . .
O32 C125 C124 116.3(15) . .
C127 C126 H12M 109.5 . .
C127 C126 H12N 109.5 . .
H12M C126 H12N 109.5 . .
C127 C126 H12O 109.5 . .
H12M C126 H12O 109.5 . .
H12N C126 H12O 109.5 . .
O34 C127 O33 126.4(13) . .
O34 C127 C126 116.0(12) . .
O33 C127 C126 117.6(12) . .
C129 C128 H12P 109.5 . .
C129 C128 H12Q 109.5 . .
H12P C128 H12Q 109.5 . .
C129 C128 H12R 109.5 . .
H12P C128 H12R 109.5 . .
H12Q C128 H12R 109.5 . .
O37 C129 O38 120.5(14) . .
O37 C129 C128 118.8(17) . .
O38 C129 C128 120.6(17) . .
C131 C130 H13A 109.5 . .
C131 C130 H13B 109.5 . .
H13A C130 H13B 109.5 . .
C131 C130 H13C 109.5 . .
H13A C130 H13C 109.5 . .
H13B C130 H13C 109.5 . .
O36 C131 O35 120.8(11) . .
O36 C131 C130 120.7(13) . .
O35 C131 C130 118.5(12) . .
C133 C132 H13D 109.5 . .
C133 C132 H13E 109.5 . .
H13D C132 H13E 109.5 . .
C133 C132 H13F 109.5 . .
H13D C132 H13F 109.5 . .
H13E C132 H13F 109.5 . .
O39 C133 O40 120.9(15) . .
O39 C133 C132 118.9(16) . .
O40 C133 C132 120.2(16) . .
O39 C133 Cd5 56.8(8) . .
O40 C133 Cd5 64.1(8) . .
C132 C133 Cd5 174.9(13) . .
C135 C134 H13G 109.5 . .
C135 C134 H13H 109.5 . .
H13G C134 H13H 109.5 . .
C135 C134 H13I 109.5 . .
H13G C134 H13I 109.5 . .
H13H C134 H13I 109.5 . .
O42 C135 O41 122.4(13) . .
O42 C135 C134 118.2(12) . .
O41 C135 C134 119.4(13) . .
C137 C136 H13J 109.5 . .
C137 C136 H13K 109.5 . .
H13J C136 H13K 109.5 . .
C137 C136 H13L 109.5 . .
H13J C136 H13L 109.5 . .
H13K C136 H13L 109.5 . .
O45 C137 O46 123.2(13) . .
O45 C137 C136 118.3(13) . .
O46 C137 C136 118.2(12) . .
C139 C138 H13M 109.5 . .
C139 C138 H13N 109.5 . .
H13M C138 H13N 109.5 . .
C139 C138 H13O 109.5 . .
H13M C138 H13O 109.5 . .
H13N C138 H13O 109.5 . .
O44 C139 O43 124.4(13) . .
O44 C139 C138 117.4(11) . .
O43 C139 C138 118.2(12) . .
C141 C140 H14B 109.5 . .
C141 C140 H14C 109.5 . .
H14B C140 H14C 109.5 . .
C141 C140 H14D 109.5 . .
H14B C140 H14D 109.5 . .
H14C C140 H14D 109.5 . .
O48 C141 O47 122.1(12) . .
O48 C141 C140 121.4(12) . .
O47 C141 C140 116.4(11) . .
C143 O50 C143 116(3) 2_756 .
C143 C142 H14E 109.5 . .
C143 C142 H14F 109.5 . .
H14E C142 H14F 109.5 . .
C143 C142 H14G 109.5 . .
H14E C142 H14G 109.5 . .
H14F C142 H14G 109.5 . .
C142 C143 O50 102(2) . .
C142 C143 H14H 111.3 . .
O50 C143 H14H 111.3 . .
C142 C143 H14I 111.3 . .
O50 C143 H14I 111.3 . .
H14H C143 H14I 109.2 . .

loop_
_geom_bond_atom_site_label_1
_geom_bond_atom_site_label_2
_geom_bond_distance
_geom_bond_site_symmetry_2
La1 O4 2.330(9) .
La1 O24 2.367(9) .
La1 O2 2.375(8) .
La1 O28 2.465(8) .
La1 O21 2.475(10) .
La1 O26 2.490(10) .
La1 N2 2.616(11) .
La1 O1 2.682(9) .
La1 Cd1 3.7379(16) .
La1 Cd11 3.794(2) .
La2 O12 2.356(8) .
La2 O32 2.373(10) .
La2 O10 2.386(9) .
La2 O33 2.391(9) .
La2 O35 2.462(10) .
La2 O37 2.488(12) .
La2 N6 2.638(11) .
La2 O9 2.661(11) .
La2 Cd4 3.7222(19) .
La3 O42 2.346(10) .
La3 O44 2.391(9) .
La3 O16 2.399(8) .
La3 O18 2.404(8) .
La3 O47 2.465(9) .
La3 O45 2.470(9) .
La3 O15 2.625(9) .
La3 N9 2.648(12) .
La3 Cd7 3.7781(19) .
Cd1 N3 2.284(11) .
Cd1 O6 2.291(8) .
Cd1 O28 2.310(9) .
Cd1 O25 2.311(10) .
Cd1 O4 2.369(8) .
Cd1 O3 2.563(9) .
Cd2 O6 2.301(9) .
Cd2 O30 2.331(11) .
Cd2 O25 2.349(10) .
Cd2 O5 2.413(12) .
Cd2 Cl6 2.490(4) .
Cd2 O29 2.507(10) .
Cd3 O31 2.286(11) .
Cd3 N5 2.309(11) .
Cd3 O10 2.359(8) .
Cd3 O27 2.375(8) .
Cd3 O34 2.387(10) .
Cd3 O29 2.499(11) .
Cd4 O14 2.293(9) .
Cd4 N7 2.320(12) .
Cd4 O38 2.321(10) .
Cd4 O35 2.321(9) .
Cd4 O12 2.323(9) .
Cd4 O11 2.557(10) .
Cd5 O14 2.285(10) .
Cd5 O39 2.309(12) .
Cd5 O38 2.314(10) .
Cd5 O13 2.463(10) .
Cd5 O40 2.472(10) .
Cd5 Cl5 2.523(4) .
Cd5 C133 2.747(17) .
Cd6 O41 2.269(9) .
Cd6 N8 2.296(11) .
Cd6 O43 2.338(11) .
Cd6 O16 2.339(9) .
Cd6 O36 2.408(9) .
Cd6 O40 2.555(10) .
Cd7 O7 2.273(8) 2_756
Cd7 O47 2.330(9) .
Cd7 N4 2.334(13) 2_756
Cd7 O46 2.343(9) .
Cd7 O18 2.358(8) .
Cd7 O17 2.512(9) .
Cd8 O7 2.326(9) 2_756
Cd8 O46 2.332(8) .
Cd8 O8 2.457(8) 2_756
Cd8 Cl4 2.574(4) .
Cd8 Cl7 2.581(4) 3_767
Cd8 Cl7 2.655(4) .
Cd9 N10 2.315(11) .
Cd9 O20 2.320(8) .
Cd9 O48 2.336(8) .
Cd9 Cl3 2.641(4) .
Cd9 Cl2 2.674(4) .
Cd9 Cl4 2.855(4) .
Cd10 O20 2.335(9) .
Cd10 O22 2.374(9) .
Cd10 O19 2.463(8) .
Cd10 O49 2.469(10) .
Cd10 Cl1 2.495(4) .
Cd10 Cl3 2.592(4) .
Cd11 N1 2.262(9) .
Cd11 O23 2.266(10) .
Cd11 O2 2.336(8) .
Cd11 O22 2.345(9) .
Cd11 Cl2 2.584(4) .
Cd11 O21 2.642(9) .
Cl7 Cd8 2.581(4) 3_767
N1 C8 1.315(17) .
N1 C9 1.495(16) .
N2 C19 1.268(16) .
N2 C20 1.530(17) .
N3 C28 1.300(15) .
N3 C29 1.504(15) .
N4 C35 1.239(17) .
N4 C34 1.485(18) .
N4 Cd7 2.334(13) 2_756
N5 C50 1.307(17) .
N5 C51 1.509(16) .
N6 C61 1.298(16) .
N6 C62 1.519(17) .
N7 C72 1.253(19) .
N7 C73 1.49(2) .
N8 C84 1.299(17) .
N8 C85 1.520(15) .
N9 C97 1.293(18) .
N9 C98 1.453(16) .
N10 C108 1.315(16) .
N10 C109 1.490(16) .
O1 C2 1.389(16) .
O1 C1 1.469(17) .
O2 C7 1.330(15) .
O3 C13 1.372(15) .
O3 C12 1.469(16) .
O4 C18 1.347(15) .
O5 C22 1.385(19) .
O5 C21 1.457(18) .
O6 C27 1.281(15) .
O7 C41 1.326(15) .
O7 Cd7 2.273(8) 2_756
O7 Cd8 2.326(9) 2_756
O8 C40 1.385(17) .
O8 C42 1.479(18) .
O8 Cd8 2.457(8) 2_756
O9 C44 1.379(17) .
O9 C43 1.508(18) .
O10 C49 1.335(16) .
O11 C55 1.410(18) .
O11 C54 1.516(19) .
O12 C60 1.341(14) .
O13 C66 1.40(2) .
O13 C65 1.47(2) .
O14 C71 1.327(16) .
O15 C78 1.440(17) .
O15 C77 1.452(18) .
O16 C83 1.407(15) .
O17 C89 1.355(16) .
O17 C88 1.459(17) .
O18 C96 1.314(15) .
O19 C102 1.405(16) .
O19 C101 1.458(17) .
O20 C107 1.343(14) .
O21 C115 1.323(16) .
O22 C115 1.261(14) .
O23 C117 1.267(17) .
O24 C117 1.290(16) .
O25 C121 1.22(2) .
O26 C121 1.262(18) .
O27 C119 1.278(14) .
O28 C119 1.314(14) .
O29 C123 1.253(18) .
O30 C123 1.290(18) .
O31 C125 1.248(17) .
O32 C125 1.260(17) .
O33 C127 1.284(15) .
O34 C127 1.265(15) .
O35 C131 1.323(16) .
O36 C131 1.281(16) .
O37 C129 1.261(19) .
O38 C129 1.350(19) .
O39 C133 1.29(2) .
O40 C133 1.296(19) .
O41 C135 1.307(16) .
O42 C135 1.288(17) .
O43 C139 1.282(15) .
O44 C139 1.276(15) .
O45 C137 1.253(15) .
O46 C137 1.330(16) .
O47 C141 1.299(15) .
O48 C141 1.236(14) .
O49 H49A 0.8200 .
C1 H1A 0.9600 .
C1 H1B 0.9600 .
C1 H1C 0.9600 .
C2 C3 1.42(2) .
C2 C7 1.433(19) .
C3 C4 1.39(2) .
C3 H3A 0.9300 .
C4 C5 1.40(2) .
C4 H4B 0.9300 .
C5 C6 1.374(19) .
C5 H5A 0.9300 .
C6 C7 1.470(18) .
C6 C8 1.487(19) .
C8 H8A 0.9300 .
C9 C10 1.56(2) .
C9 H9A 0.9700 .
C9 H9B 0.9700 .
C10 C11 1.55(2) .
C10 H10A 0.9700 .
C10 H10B 0.9700 .
C11 C11 1.50(3) 2_756
C11 H11B 0.9700 .
C11 H11C 0.9700 .
C12 H12A 0.9600 .
C12 H12B 0.9600 .
C12 H12C 0.9600 .
C13 C14 1.388(18) .
C13 C18 1.427(18) .
C14 C15 1.477(19) .
C14 H14A 0.9300 .
C15 C16 1.45(2) .
C15 H15A 0.9300 .
C16 C17 1.441(19) .
C16 H16A 0.9300 .
C17 C18 1.454(17) .
C17 C19 1.491(18) .
C19 H19A 0.9300 .
C20 C113 1.59(2) 2_756
C20 H20B 0.9700 .
C20 H20C 0.9700 .
C21 H21A 0.9600 .
C21 H21B 0.9600 .
C21 H21C 0.9600 .
C22 C23 1.45(2) .
C22 C27 1.481(18) .
C23 C24 1.40(2) .
C23 H23A 0.9300 .
C24 C25 1.39(2) .
C24 H24A 0.9300 .
C25 C26 1.426(19) .
C25 H25A 0.9300 .
C26 C27 1.473(19) .
C26 C28 1.482(17) .
C28 H28A 0.9300 .
C29 C30 1.514(18) .
C29 H29A 0.9700 .
C29 H29B 0.9700 .
C30 C31 1.536(18) .
C30 H30A 0.9700 .
C30 H30B 0.9700 .
C31 C32 1.504(19) .
C31 H31A 0.9700 .
C31 H31B 0.9700 .
C32 C33 1.56(2) .
C32 H32A 0.9700 .
C32 H32B 0.9700 .
C33 C34 1.52(2) .
C33 H33A 0.9700 .
C33 H33B 0.9700 .
C34 H34A 0.9700 .
C34 H34B 0.9700 .
C35 C36 1.456(19) .
C35 H35A 0.9300 .
C36 C41 1.447(19) .
C36 C37 1.47(2) .
C37 C38 1.41(2) .
C37 H37A 0.9300 .
C38 C39 1.47(2) .
C38 H38A 0.9300 .
C39 C40 1.43(2) .
C39 H39A 0.9300 .
C40 C41 1.510(19) .
C42 H42A 0.9600 .
C42 H42B 0.9600 .
C42 H42C 0.9600 .
C43 H43A 0.9600 .
C43 H43B 0.9600 .
C43 H43C 0.9600 .
C44 C49 1.429(19) .
C44 C45 1.45(2) .
C45 C46 1.36(2) .
C45 H45A 0.9300 .
C46 C47 1.41(2) .
C46 H46A 0.9300 .
C47 C48 1.454(5) .
C47 H47A 0.9300 .
C48 C49 1.41(2) .
C48 C50 1.469(19) .
C50 H50A 0.9300 .
C51 C52 1.549(19) .
C51 H51A 0.9700 .
C51 H51B 0.9700 .
C52 C53 1.572(19) .
C52 H52A 0.9700 .
C52 H52B 0.9700 .
C53 C100 1.55(2) 2_756
C53 H53B 0.9700 .
C53 H53C 0.9700 .
C54 H54A 0.9600 .
C54 H54B 0.9600 .
C54 H54C 0.9600 .
C55 C56 1.38(2) .
C55 C60 1.491(19) .
C56 C57 1.39(3) .
C56 H56A 0.9300 .
C57 C58 1.42(3) .
C57 H57A 0.9300 .
C58 C59 1.41(2) .
C58 H58A 0.9300 .
C59 C60 1.44(2) .
C59 C61 1.50(2) .
C61 H61A 0.9300 .
C62 C63 1.57(2) .
C62 H62A 0.9700 .
C62 H62B 0.9700 .
C63 C64 1.584(19) .
C63 H63A 0.9700 .
C63 H63B 0.9700 .
C64 C87 1.58(2) 2_756
C64 H64B 0.9700 .
C64 H64C 0.9700 .
C65 H65A 0.9600 .
C65 H65B 0.9600 .
C65 H65C 0.9600 .
C66 C67 1.41(2) .
C66 C71 1.43(2) .
C67 C68 1.41(3) .
C67 H67A 0.9300 .
C68 C69 1.43(2) .
C68 H68A 0.9300 .
C69 C70 1.44(2) .
C69 H69A 0.9300 .
C70 C71 1.43(2) .
C70 C72 1.47(2) .
C72 H72A 0.9300 .
C73 C74 1.454(5) .
C73 H73A 0.9700 .
C73 H73B 0.9700 .
C74 C75 1.63(3) .
C74 C76 1.67(3) .
C74 H74A 0.9700 .
C74 H74B 0.9700 .
C75 C75 1.06(5) 2_756
C75 H75B 0.9700 .
C75 H75C 0.9700 .
C76 C76 1.18(6) 2_756
C76 H76A 0.9700 .
C76 H76B 0.9700 .
C77 H77A 0.9600 .
C77 H77B 0.9600 .
C77 H77C 0.9600 .
C78 C79 1.36(2) .
C78 C83 1.41(2) .
C79 C80 1.40(2) .
C79 H79A 0.9300 .
C80 C81 1.40(2) .
C80 H80A 0.9300 .
C81 C82 1.47(2) .
C81 H81A 0.9300 .
C82 C84 1.455(5) .
C82 C83 1.460(19) .
C84 H84A 0.9300 .
C85 C86 1.513(19) .
C85 H85A 0.9700 .
C85 H85B 0.9700 .
C86 C87 1.554(19) .
C86 H86A 0.9700 .
C86 H86B 0.9700 .
C87 C64 1.58(2) 2_756
C87 H87B 0.9700 .
C87 H87C 0.9700 .
C88 H88A 0.9600 .
C88 H88B 0.9600 .
C88 H88C 0.9600 .
C89 C92 1.42(2) .
C89 C96 1.450(18) .
C92 C93 1.46(2) .
C92 H92B 0.9300 .
C93 C94 1.50(3) .
C93 H93A 0.9300 .
C94 C95 1.39(2) .
C94 H94A 0.9300 .
C95 C96 1.45(2) .
C95 C97 1.49(2) .
C97 H97A 0.9300 .
C98 C99 1.56(2) .
C98 H98A 0.9700 .
C98 H98B 0.9700 .
C99 C100 1.621(19) .
C99 H99A 0.9700 .
C99 H99B 0.9700 .
C100 C53 1.55(2) 2_756
C100 H10D 0.9700 .
C100 H10E 0.9700 .
C101 H10F 0.9600 .
C101 H10G 0.9600 .
C101 H10H 0.9600 .
C102 C103 1.383(18) .
C102 C107 1.476(18) .
C103 C104 1.383(19) .
C103 H10I 0.9300 .
C104 C105 1.376(19) .
C104 H10J 0.9300 .
C105 C106 1.357(18) .
C105 H10K 0.9300 .
C106 C107 1.444(18) .
C106 C108 1.523(19) .
C108 H10L 0.9300 .
C109 C110 1.534(19) .
C109 H10M 0.9700 .
C109 H10N 0.9700 .
C110 C111 1.575(18) .
C110 H11D 0.9700 .
C110 H11E 0.9700 .
C111 C112 1.57(2) .
C111 H11F 0.9700 .
C111 H11G 0.9700 .
C112 C113 1.532(19) .
C112 H11H 0.9700 .
C112 H11I 0.9700 .
C113 C20 1.59(2) 2_756
C113 H11K 0.9700 .
C113 H11L 0.9700 .
C114 C115 1.464(18) .
C114 H11M 0.9600 .
C114 H11N 0.9600 .
C114 H11O 0.9600 .
C116 C117 1.49(2) .
C116 H11P 0.9600 .
C116 H11Q 0.9600 .
C116 H11R 0.9600 .
C118 C119 1.515(19) .
C118 H11S 0.9600 .
C118 H11T 0.9600 .
C118 H11U 0.9600 .
C120 C121 1.56(3) .
C120 H12D 0.9600 .
C120 H12E 0.9600 .
C120 H12F 0.9600 .
C122 C123 1.51(2) .
C122 H12G 0.9600 .
C122 H12H 0.9600 .
C122 H12I 0.9600 .
C124 C125 1.51(2) .
C124 H12J 0.9600 .
C124 H12K 0.9600 .
C124 H12L 0.9600 .
C126 C127 1.54(2) .
C126 H12M 0.9600 .
C126 H12N 0.9600 .
C126 H12O 0.9600 .
C128 C129 1.52(3) .
C128 H12P 0.9600 .
C128 H12Q 0.9600 .
C128 H12R 0.9600 .
C130 C131 1.535(19) .
C130 H13A 0.9600 .
C130 H13B 0.9600 .
C130 H13C 0.9600 .
C132 C133 1.52(2) .
C132 H13D 0.9600 .
C132 H13E 0.9600 .
C132 H13F 0.9600 .
C134 C135 1.50(2) .
C134 H13G 0.9600 .
C134 H13H 0.9600 .
C134 H13I 0.9600 .
C136 C137 1.57(2) .
C136 H13J 0.9600 .
C136 H13K 0.9600 .
C136 H13L 0.9600 .
C138 C139 1.55(2) .
C138 H13M 0.9600 .
C138 H13N 0.9600 .
C138 H13O 0.9600 .
C140 C141 1.573(19) .
C140 H14B 0.9600 .
C140 H14C 0.9600 .
C140 H14D 0.9600 .
O50 C143 1.58(3) 2_756
O50 C143 1.58(3) .
C142 C143 1.51(4) .
C142 H14E 0.9600 .
C142 H14F 0.9600 .
C142 H14G 0.9600 .
C143 H14H 0.9700 .
C143 H14I 0.9700 .
